data_4087421
loop_
_publ_author_name
'Tugashov, Kirill I.'
'Gribanyov, Dmitry A.'
'Dolgushin, Fedor M.'
'Smol&#x2019;yakov, Alexander F.'
'Peregudov, Alexander S.'
'Tikhonova, Irina A.'
'Shur, Vladimir B.'

_publ_section_title
;
 Coordination Chemistry of Mercury-Containing Anticrowns. Complexation of
 Perfluoro-o,o&#x2032;-biphenylenemercury with o-Xylene and Acetonitrile
 and the First X-ray Diffraction Evidence for Its Trimeric Structure
;
_journal_issue 8
_journal_name_full Organometallics
_journal_page_first 1530
_journal_paper_doi 10.1021/acs.organomet.5b00088
_journal_volume 34
_journal_year 2015
_chemical_formula_moiety 'C36 F24 Hg3, 2(C8 H10)'
_chemical_formula_sum 'C52 H20 F24 Hg3'
_chemical_formula_weight 1702.45
_space_group_IT_number 2
_space_group_name_Hall '-P 1'
_space_group_name_H-M_alt 'P -1'
_symmetry_cell_setting triclinic
_symmetry_space_group_name_H-M 'P -1'
_atom_sites_solution_hydrogens geom
_atom_sites_solution_primary direct
_atom_sites_solution_secondary difmap
_audit_creation_method SHELXL-97
_cell_angle_alpha 83.764(2)
_cell_angle_beta 88.421(2)
_cell_angle_gamma 88.726(2)
_cell_formula_units_Z 8
_cell_length_a 13.8536(13)
_cell_length_b 19.1334(18)
_cell_length_c 36.581(3)
_cell_measurement_reflns_used 9975
_cell_measurement_temperature 100(2)
_cell_measurement_theta_max 31.70
_cell_measurement_theta_min 2.19
_cell_volume 9633.6(15)
_computing_cell_refinement 'Bruker SAINT'
_computing_data_collection 'Bruker APEX2'
_computing_data_reduction 'Bruker SAINT'
_computing_molecular_graphics 'Bruker SHELXTL'
_computing_publication_material 'Bruker SHELXTL'
_computing_structure_refinement 'SHELXL-97 (Sheldrick, 1997)'
_computing_structure_solution 'SHELXS-97 (Sheldrick, 1990)'
_diffrn_ambient_temperature 100(2)
_diffrn_measured_fraction_theta_full 0.995
_diffrn_measured_fraction_theta_max 0.995
_diffrn_measurement_device_type 'Bruker APEX-II CCD'
_diffrn_measurement_method '\f and \w scans'
_diffrn_radiation_monochromator graphite
_diffrn_radiation_source 'fine-focus sealed tube'
_diffrn_radiation_type MoK\a
_diffrn_radiation_wavelength 0.71073
_diffrn_reflns_av_R_equivalents 0.0539
_diffrn_reflns_av_sigmaI/netI 0.0755
_diffrn_reflns_limit_h_max 19
_diffrn_reflns_limit_h_min -19
_diffrn_reflns_limit_k_max 26
_diffrn_reflns_limit_k_min -26
_diffrn_reflns_limit_l_max 51
_diffrn_reflns_limit_l_min -51
_diffrn_reflns_number 137566
_diffrn_reflns_theta_full 30.00
_diffrn_reflns_theta_max 30.00
_diffrn_reflns_theta_min 1.07
_diffrn_standards_number 0
_exptl_absorpt_coefficient_mu 9.670
_exptl_absorpt_correction_T_max 0.595
_exptl_absorpt_correction_T_min 0.362
_exptl_absorpt_correction_type multi-scan
_exptl_absorpt_process_details SADABS
_exptl_crystal_colour colourless
_exptl_crystal_density_diffrn 2.348
_exptl_crystal_density_method 'not measured'
_exptl_crystal_description Prism
_exptl_crystal_F_000 6304
_exptl_crystal_size_max 0.18
_exptl_crystal_size_mid 0.13
_exptl_crystal_size_min 0.06
_refine_diff_density_max 4.848
_refine_diff_density_min -2.264
_refine_diff_density_rms 0.261
_refine_ls_extinction_method none
_refine_ls_goodness_of_fit_ref 1.031
_refine_ls_hydrogen_treatment constr
_refine_ls_matrix_type full
_refine_ls_number_parameters 2821
_refine_ls_number_reflns 55942
_refine_ls_number_restraints 0
_refine_ls_restrained_S_all 1.031
_refine_ls_R_factor_all 0.0857
_refine_ls_R_factor_gt 0.0516
_refine_ls_shift/su_max 0.003
_refine_ls_shift/su_mean 0.000
_refine_ls_structure_factor_coef Fsqd
_refine_ls_weighting_details 'calc w=1/[\s^2^(Fo^2^)+(0.0569P)^2^+29.9170P] where P=(Fo^2^+2Fc^2^)/3'
_refine_ls_weighting_scheme calc
_refine_ls_wR_factor_gt 0.1137
_refine_ls_wR_factor_ref 0.1272
_reflns_number_gt 39109
_reflns_number_total 55942
_reflns_threshold_expression >2sigma(I)
_cod_data_source_file om5b00088_si_002.cif
_cod_data_source_block xylene
_cod_depositor_comments
;
The following automatic conversions were performed:

data item '_symmetry_cell_setting' value 'Triclinic' was changed to
'triclinic' in accordance with the
/home/saulius/struct/COD-crude-data/automatic-downloads/DataCite-retrospective/ACS/depositions/lib/dictionaries/cif_core.dic
dictionary named 'cif_core.dic' version 2.4.2 last updated on
2011-04-26.

Automatic conversion script
Id: cif_fix_values 6909 2019-04-08 15:41:33Z antanas 
;
_cod_original_cell_volume 9633.6(16)
_cod_database_code 4087421

loop_
_symmetry_equiv_pos_as_xyz
'x, y, z'
'-x, -y, -z'

loop_
_atom_site_label
_atom_site_type_symbol
_atom_site_fract_x
_atom_site_fract_y
_atom_site_fract_z
_atom_site_U_iso_or_equiv
_atom_site_adp_type
_atom_site_occupancy
_atom_site_symmetry_multiplicity
_atom_site_calc_flag
_atom_site_refinement_flags
_atom_site_disorder_assembly
_atom_site_disorder_group
Hg1 Hg 0.15665(2) 0.145788(15) 0.875809(8) 0.01902(6) Uani 1 1 d . . .
Hg2 Hg 0.13443(2) 0.330099(15) 0.870368(9) 0.02057(7) Uani 1 1 d . . .
Hg3 Hg -0.07320(2) 0.232732(15) 0.871505(9) 0.02007(6) Uani 1 1 d . . .
F3 F 0.4562(4) 0.3068(3) 0.90203(14) 0.0309(12) Uani 1 1 d . . .
F4 F 0.4418(4) 0.2778(3) 0.97521(16) 0.0430(15) Uani 1 1 d . . .
F5 F 0.2920(5) 0.2016(3) 1.00654(14) 0.0414(14) Uani 1 1 d . . .
F6 F 0.1649(4) 0.1453(3) 0.96378(14) 0.0338(13) Uani 1 1 d . . .
F9 F 0.4808(4) 0.2099(3) 0.84691(14) 0.0321(12) Uani 1 1 d . . .
F10 F 0.4815(4) 0.2453(3) 0.77400(16) 0.0406(14) Uani 1 1 d . . .
F11 F 0.3204(5) 0.3017(3) 0.74098(15) 0.0454(15) Uani 1 1 d . . .
F12 F 0.1655(4) 0.3373(3) 0.78249(15) 0.0385(14) Uani 1 1 d . . .
F15 F -0.2082(4) 0.4554(3) 0.89780(15) 0.0323(12) Uani 1 1 d . . .
F16 F -0.1778(5) 0.4581(3) 0.96945(15) 0.0417(15) Uani 1 1 d . . .
F17 F -0.0140(5) 0.3987(3) 0.99974(15) 0.0449(15) Uani 1 1 d . . .
F18 F 0.1210(4) 0.3394(3) 0.95698(14) 0.0337(12) Uani 1 1 d . . .
F21 F -0.0824(4) 0.5161(3) 0.83579(15) 0.0369(13) Uani 1 1 d . . .
F22 F -0.1111(5) 0.5053(3) 0.76442(16) 0.0476(16) Uani 1 1 d . . .
F23 F -0.1184(5) 0.3778(3) 0.73915(15) 0.0495(17) Uani 1 1 d . . .
F24 F -0.0965(5) 0.2594(3) 0.78625(15) 0.0396(14) Uani 1 1 d . . .
F27 F -0.0455(4) -0.0497(2) 0.90887(14) 0.0309(12) Uani 1 1 d . . .
F28 F -0.0891(5) -0.0377(3) 0.97985(15) 0.0428(15) Uani 1 1 d . . .
F29 F -0.1091(5) 0.0904(3) 1.00448(15) 0.0448(15) Uani 1 1 d . . .
F30 F -0.0949(4) 0.2075(3) 0.95683(14) 0.0336(12) Uani 1 1 d . . .
F33 F -0.1600(4) 0.0048(2) 0.84535(14) 0.0279(11) Uani 1 1 d . . .
F34 F -0.1059(4) -0.0021(3) 0.77463(14) 0.0306(12) Uani 1 1 d . . .
F35 F 0.0575(4) 0.0596(3) 0.74647(13) 0.0330(12) Uani 1 1 d . . .
F36 F 0.1718(4) 0.1259(3) 0.78980(13) 0.0292(11) Uani 1 1 d . . .
C1 C 0.2454(6) 0.1946(4) 0.9096(2) 0.0197(16) Uani 1 1 d . . .
C2 C 0.3198(6) 0.2385(4) 0.8942(2) 0.0210(16) Uani 1 1 d . . .
C3 C 0.3853(6) 0.2652(4) 0.9164(2) 0.0222(17) Uani 1 1 d . . .
C4 C 0.3770(7) 0.2515(5) 0.9544(3) 0.029(2) Uani 1 1 d . . .
C5 C 0.3021(7) 0.2126(5) 0.9696(2) 0.030(2) Uani 1 1 d . . .
C6 C 0.2376(7) 0.1841(5) 0.9476(2) 0.0265(19) Uani 1 1 d . . .
C7 C 0.2423(6) 0.2919(4) 0.8369(2) 0.0217(17) Uani 1 1 d . . .
C8 C 0.3235(6) 0.2574(4) 0.8536(2) 0.0179(15) Uani 1 1 d . . .
C9 C 0.4017(6) 0.2426(4) 0.8319(2) 0.0234(17) Uani 1 1 d . . .
C10 C 0.4034(7) 0.2583(5) 0.7943(2) 0.030(2) Uani 1 1 d . . .
C11 C 0.3222(7) 0.2876(5) 0.7784(2) 0.029(2) Uani 1 1 d . . .
C12 C 0.2420(7) 0.3049(4) 0.7994(2) 0.0265(19) Uani 1 1 d . . .
C13 C 0.0281(6) 0.3687(4) 0.9036(2) 0.0237(17) Uani 1 1 d . . .
C14 C -0.0586(6) 0.3961(4) 0.8893(2) 0.0192(16) Uani 1 1 d . . .
C15 C -0.1239(6) 0.4274(5) 0.9114(2) 0.0242(18) Uani 1 1 d . . .
C16 C -0.1110(7) 0.4282(5) 0.9485(3) 0.031(2) Uani 1 1 d . . .
C17 C -0.0291(8) 0.3975(5) 0.9638(2) 0.032(2) Uani 1 1 d . . .
C18 C 0.0401(6) 0.3683(4) 0.9412(2) 0.0257(18) Uani 1 1 d . . .
C19 C -0.0795(6) 0.3254(4) 0.8364(2) 0.0197(16) Uani 1 1 d . . .
C20 C -0.0767(6) 0.3919(4) 0.8492(2) 0.0214(17) Uani 1 1 d . . .
C21 C -0.0869(7) 0.4516(4) 0.8245(2) 0.0253(18) Uani 1 1 d . . .
C22 C -0.1018(7) 0.4469(5) 0.7878(3) 0.037(2) Uani 1 1 d . . .
C23 C -0.1049(7) 0.3821(5) 0.7750(2) 0.032(2) Uani 1 1 d . . .
C24 C -0.0930(7) 0.3223(5) 0.7994(2) 0.0284(19) Uani 1 1 d . . .
C25 C -0.0623(6) 0.1410(4) 0.9072(2) 0.0236(17) Uani 1 1 d . . .
C26 C -0.0503(6) 0.0751(4) 0.8946(2) 0.0222(17) Uani 1 1 d . . .
C27 C -0.0583(6) 0.0149(4) 0.9197(2) 0.0239(18) Uani 1 1 d . . .
C28 C -0.0795(7) 0.0198(5) 0.9566(3) 0.033(2) Uani 1 1 d . . .
C29 C -0.0886(7) 0.0849(5) 0.9691(3) 0.033(2) Uani 1 1 d . . .
C30 C -0.0817(6) 0.1451(4) 0.9439(2) 0.0258(18) Uani 1 1 d . . .
C31 C 0.0666(6) 0.0996(4) 0.8417(2) 0.0194(16) Uani 1 1 d . . .
C32 C -0.0193(6) 0.0683(4) 0.8553(2) 0.0198(16) Uani 1 1 d . . .
C33 C -0.0755(6) 0.0336(4) 0.8325(3) 0.0240(18) Uani 1 1 d . . .
C34 C -0.0483(6) 0.0303(4) 0.7963(2) 0.0233(17) Uani 1 1 d . . .
C35 C 0.0332(7) 0.0613(4) 0.7824(2) 0.0235(17) Uani 1 1 d . . .
C36 C 0.0892(6) 0.0957(4) 0.8047(2) 0.0214(17) Uani 1 1 d . . .
C1A C 0.2916(8) -0.0058(5) 0.9118(3) 0.033(2) Uani 1 1 d . . .
C2A C 0.3614(7) 0.0255(5) 0.8873(3) 0.036(2) Uani 1 1 d . . .
C3A C 0.3561(8) 0.0201(5) 0.8506(3) 0.035(2) Uani 1 1 d . . .
H3AA H 0.4047 0.0413 0.8346 0.042 Uiso 1 1 calc R . .
C4A C 0.2826(8) -0.0151(5) 0.8356(3) 0.038(2) Uani 1 1 d . . .
H4AA H 0.2805 -0.0176 0.8098 0.045 Uiso 1 1 calc R . .
C5A C 0.2114(8) -0.0471(5) 0.8597(3) 0.042(3) Uani 1 1 d . . .
H5AA H 0.1610 -0.0724 0.8504 0.050 Uiso 1 1 calc R . .
C6A C 0.2156(8) -0.0414(5) 0.8966(3) 0.040(3) Uani 1 1 d . . .
H6AA H 0.1662 -0.0618 0.9125 0.048 Uiso 1 1 calc R . .
C7A C 0.2940(9) -0.0013(5) 0.9522(3) 0.044(3) Uani 1 1 d . . .
H7AA H 0.3537 -0.0236 0.9619 0.066 Uiso 1 1 calc R . .
H7AB H 0.2383 -0.0255 0.9643 0.066 Uiso 1 1 calc R . .
H7AC H 0.2916 0.0482 0.9569 0.066 Uiso 1 1 calc R . .
C8A C 0.4442(7) 0.0629(5) 0.9020(3) 0.038(2) Uani 1 1 d . . .
H8AA H 0.4851 0.0832 0.8815 0.057 Uiso 1 1 calc R . .
H8AB H 0.4824 0.0293 0.9181 0.057 Uiso 1 1 calc R . .
H8AC H 0.4188 0.1004 0.9160 0.057 Uiso 1 1 calc R . .
C1B C 0.2223(7) 0.4949(5) 0.9091(3) 0.035(2) Uani 1 1 d . . .
C2B C 0.1589(7) 0.5282(5) 0.8836(3) 0.037(2) Uani 1 1 d . . .
C3B C 0.1744(9) 0.5231(5) 0.8471(3) 0.042(3) Uani 1 1 d . . .
H3BA H 0.1307 0.5457 0.8298 0.051 Uiso 1 1 calc R . .
C4B C 0.2538(8) 0.4850(5) 0.8347(3) 0.039(2) Uani 1 1 d . . .
H4BA H 0.2628 0.4811 0.8092 0.047 Uiso 1 1 calc R . .
C5B C 0.3206(8) 0.4524(6) 0.8597(3) 0.049(3) Uani 1 1 d . . .
H5BA H 0.3759 0.4279 0.8513 0.059 Uiso 1 1 calc R . .
C6B C 0.3034(8) 0.4570(5) 0.8971(3) 0.042(3) Uani 1 1 d . . .
H6BA H 0.3465 0.4344 0.9145 0.050 Uiso 1 1 calc R . .
C7B C 0.2084(9) 0.4985(6) 0.9498(3) 0.046(3) Uani 1 1 d . . .
H7BA H 0.1431 0.4835 0.9575 0.070 Uiso 1 1 calc R . .
H7BB H 0.2173 0.5469 0.9553 0.070 Uiso 1 1 calc R . .
H7BC H 0.2559 0.4673 0.9631 0.070 Uiso 1 1 calc R . .
C8B C 0.0720(8) 0.5675(5) 0.8971(3) 0.039(2) Uani 1 1 d . . .
H8BA H 0.0400 0.5935 0.8761 0.059 Uiso 1 1 calc R . .
H8BB H 0.0924 0.6005 0.9139 0.059 Uiso 1 1 calc R . .
H8BC H 0.0269 0.5340 0.9100 0.059 Uiso 1 1 calc R . .
C1C C -0.3144(9) 0.2555(5) 0.8735(3) 0.0427(19) Uani 0.60 1 d PG A 1
C2C C -0.3047(9) 0.1876(6) 0.8634(3) 0.0427(19) Uani 0.60 1 d PG A 1
C3C C -0.3034(10) 0.1304(5) 0.8903(4) 0.0427(19) Uani 0.60 1 d PG A 1
H3CA H -0.2967 0.0840 0.8834 0.051 Uiso 0.60 1 calc PR A 1
C4C C -0.3119(10) 0.1410(5) 0.9272(3) 0.0427(19) Uani 0.60 1 d PG A 1
H4CA H -0.3110 0.1018 0.9456 0.051 Uiso 0.60 1 calc PR A 1
C5C C -0.3216(8) 0.2088(6) 0.9373(3) 0.0427(19) Uani 0.60 1 d PG A 1
H5CA H -0.3274 0.2160 0.9626 0.051 Uiso 0.60 1 calc PR A 1
C6C C -0.3229(9) 0.2660(5) 0.9105(4) 0.0427(19) Uani 0.60 1 d PG A 1
H6CA H -0.3296 0.3124 0.9174 0.051 Uiso 0.60 1 calc PR A 1
C7C C -0.3304(14) 0.3171(10) 0.8461(6) 0.047(3) Uani 0.60 1 d P A 1
H7CA H -0.3001 0.3081 0.8225 0.070 Uiso 0.60 1 calc PR A 1
H7CB H -0.3018 0.3587 0.8546 0.070 Uiso 0.60 1 calc PR A 1
H7CC H -0.3999 0.3254 0.8430 0.070 Uiso 0.60 1 calc PR A 1
C8C C -0.2974(13) 0.1732(9) 0.8216(6) 0.047(3) Uani 0.60 1 d P A 1
H8CA H -0.3505 0.1980 0.8082 0.070 Uiso 0.60 1 calc PR A 1
H8CB H -0.3017 0.1226 0.8199 0.070 Uiso 0.60 1 calc PR A 1
H8CC H -0.2356 0.1901 0.8108 0.070 Uiso 0.60 1 calc PR A 1
C1' C -0.309(3) 0.258(2) 0.8923(8) 0.0427(19) Uani 0.20 1 d PG B 2
C2' C -0.301(3) 0.1896(17) 0.8836(10) 0.0427(19) Uani 0.20 1 d PG B 2
C3' C -0.302(3) 0.1759(14) 0.8471(11) 0.0427(19) Uani 0.20 1 d PG B 2
H3'A H -0.2974 0.1288 0.8412 0.051 Uiso 0.20 1 calc PR B 2
C4' C -0.311(3) 0.2310(19) 0.8193(8) 0.0427(19) Uani 0.20 1 d PG B 2
H4'A H -0.3113 0.2216 0.7943 0.051 Uiso 0.20 1 calc PR B 2
C5' C -0.318(3) 0.2999(16) 0.8279(10) 0.0427(19) Uani 0.20 1 d PG B 2
H5'A H -0.3237 0.3376 0.8089 0.051 Uiso 0.20 1 calc PR B 2
C6' C -0.317(3) 0.3137(14) 0.8645(11) 0.0427(19) Uani 0.20 1 d PG B 2
H6'A H -0.3221 0.3607 0.8704 0.051 Uiso 0.20 1 calc PR B 2
C7' C -0.331(5) 0.276(3) 0.931(2) 0.047(3) Uani 0.20 1 d P B 2
H7'A H -0.3132 0.2354 0.9489 0.070 Uiso 0.20 1 calc PR B 2
H7'B H -0.4002 0.2863 0.9342 0.070 Uiso 0.20 1 calc PR B 2
H7'C H -0.2940 0.3167 0.9362 0.070 Uiso 0.20 1 calc PR B 2
C8' C -0.313(4) 0.123(3) 0.915(2) 0.047(3) Uani 0.20 1 d P B 2
H8'A H -0.2726 0.1296 0.9362 0.070 Uiso 0.20 1 calc PR B 2
H8'B H -0.2931 0.0793 0.9052 0.070 Uiso 0.20 1 calc PR B 2
H8'C H -0.3809 0.1195 0.9239 0.070 Uiso 0.20 1 calc PR B 2
C1" C -0.322(3) 0.2521(17) 0.8996(10) 0.0427(19) Uani 0.20 1 d PG C 3
C2" C -0.316(3) 0.1797(18) 0.9089(9) 0.0427(19) Uani 0.20 1 d PG C 3
C3" C -0.300(3) 0.1353(13) 0.8816(11) 0.0427(19) Uani 0.20 1 d PG C 3
H3"A H -0.2963 0.0858 0.8879 0.051 Uiso 0.20 1 calc PR C 3
C4" C -0.289(3) 0.1633(16) 0.8451(10) 0.0427(19) Uani 0.20 1 d PG C 3
H4"A H -0.2776 0.1329 0.8264 0.051 Uiso 0.20 1 calc PR C 3
C5" C -0.294(3) 0.2356(18) 0.8358(8) 0.0427(19) Uani 0.20 1 d PG C 3
H5"A H -0.2864 0.2548 0.8109 0.051 Uiso 0.20 1 calc PR C 3
C6" C -0.310(3) 0.2800(13) 0.8631(11) 0.0427(19) Uani 0.20 1 d PG C 3
H6"A H -0.3140 0.3295 0.8568 0.051 Uiso 0.20 1 calc PR C 3
C7" C -0.318(5) 0.298(3) 0.933(2) 0.047(3) Uani 0.20 1 d P C 3
H7"A H -0.3592 0.2769 0.9532 0.070 Uiso 0.20 1 calc PR C 3
H7"B H -0.3405 0.3457 0.9251 0.070 Uiso 0.20 1 calc PR C 3
H7"C H -0.2511 0.2987 0.9411 0.070 Uiso 0.20 1 calc PR C 3
C8" C -0.322(4) 0.151(3) 0.9450(18) 0.047(3) Uani 0.20 1 d P C 3
H8"A H -0.3298 0.1886 0.9611 0.070 Uiso 0.20 1 calc PR C 3
H8"B H -0.2636 0.1233 0.9512 0.070 Uiso 0.20 1 calc PR C 3
H8"C H -0.3785 0.1202 0.9485 0.070 Uiso 0.20 1 calc PR C 3
Hg4 Hg 0.39052(2) -0.171716(16) 0.868393(9) 0.02200(7) Uani 1 1 d . . .
Hg5 Hg 0.36314(2) -0.355582(15) 0.871728(8) 0.01906(6) Uani 1 1 d . . .
Hg6 Hg 0.59496(2) -0.274125(17) 0.868900(9) 0.02274(7) Uani 1 1 d . . .
F39 F 0.0558(4) -0.2844(3) 0.83667(15) 0.0326(12) Uani 1 1 d . . .
F40 F 0.0831(5) -0.2605(3) 0.76376(15) 0.0430(15) Uani 1 1 d . . .
F41 F 0.2565(5) -0.2128(3) 0.73508(14) 0.0485(17) Uani 1 1 d . . .
F42 F 0.3908(4) -0.1733(3) 0.78023(16) 0.0425(15) Uani 1 1 d . . .
F45 F 0.0605(3) -0.1846(3) 0.89273(15) 0.0291(11) Uani 1 1 d . . .
F46 F 0.0476(4) -0.2190(3) 0.96592(16) 0.0404(14) Uani 1 1 d . . .
F47 F 0.1858(5) -0.3044(3) 1.00020(14) 0.0443(15) Uani 1 1 d . . .
F48 F 0.3293(4) -0.3602(3) 0.96045(14) 0.0314(12) Uani 1 1 d . . .
F51 F 0.6873(4) -0.4997(3) 0.83750(15) 0.0337(13) Uani 1 1 d . . .
F52 F 0.6437(4) -0.4990(3) 0.76634(16) 0.0366(13) Uani 1 1 d . . .
F53 F 0.4810(4) -0.4337(3) 0.74015(14) 0.0358(13) Uani 1 1 d . . .
F54 F 0.3586(4) -0.3699(3) 0.78559(14) 0.0319(12) Uani 1 1 d . . .
F57 F 0.5598(4) -0.5563(3) 0.90048(18) 0.0456(16) Uani 1 1 d . . .
F58 F 0.5908(5) -0.5506(4) 0.97285(19) 0.063(2) Uani 1 1 d . . .
F59 F 0.6088(5) -0.4255(4) 0.99977(17) 0.065(2) Uani 1 1 d . . .
F60 F 0.6040(5) -0.3049(3) 0.95362(15) 0.0456(16) Uani 1 1 d . . .
F63 F 0.6140(4) 0.0095(3) 0.83861(16) 0.0370(13) Uani 1 1 d . . .
F64 F 0.6505(5) 0.0026(3) 0.76658(17) 0.0527(17) Uani 1 1 d . . .
F65 F 0.6574(5) -0.1235(4) 0.73866(16) 0.0489(16) Uani 1 1 d . . .
F66 F 0.6252(4) -0.2421(3) 0.78351(15) 0.0403(14) Uani 1 1 d . . .
F69 F 0.7252(4) -0.0567(3) 0.89990(15) 0.0327(12) Uani 1 1 d . . .
F70 F 0.6785(5) -0.0529(3) 0.97091(16) 0.0429(15) Uani 1 1 d . . .
F71 F 0.5112(5) -0.1081(3) 0.99992(15) 0.0445(15) Uani 1 1 d . . .
F72 F 0.3867(4) -0.1638(3) 0.95562(15) 0.0347(13) Uani 1 1 d . . .
C37 C 0.2948(6) -0.2079(4) 0.8327(2) 0.0248(18) Uani 1 1 d . . .
C38 C 0.2080(6) -0.2390(4) 0.8473(2) 0.0208(16) Uani 1 1 d . . .
C39 C 0.1381(7) -0.2554(4) 0.8234(2) 0.0261(19) Uani 1 1 d . . .
C40 C 0.1538(8) -0.2443(5) 0.7855(3) 0.034(2) Uani 1 1 d . . .
C41 C 0.2391(8) -0.2187(5) 0.7716(3) 0.036(2) Uani 1 1 d . . .
C42 C 0.3084(7) -0.2003(5) 0.7951(3) 0.031(2) Uani 1 1 d . . .
C43 C 0.2675(6) -0.3049(4) 0.9050(2) 0.0186(16) Uani 1 1 d . . .
C44 C 0.1985(6) -0.2579(4) 0.8879(2) 0.0211(17) Uani 1 1 d . . .
C45 C 0.1250(7) -0.2301(4) 0.9087(3) 0.0269(19) Uani 1 1 d . . .
C46 C 0.1192(7) -0.2453(5) 0.9462(3) 0.032(2) Uani 1 1 d . . .
C47 C 0.1893(7) -0.2893(5) 0.9634(2) 0.0286(19) Uani 1 1 d . . .
C48 C 0.2620(7) -0.3170(4) 0.9427(2) 0.0255(18) Uani 1 1 d . . .
C49 C 0.4589(6) -0.4004(4) 0.8359(2) 0.0224(17) Uani 1 1 d . . .
C50 C 0.5437(6) -0.4348(4) 0.8493(2) 0.0217(17) Uani 1 1 d . . .
C51 C 0.6033(6) -0.4683(4) 0.8257(2) 0.0251(18) Uani 1 1 d . . .
C52 C 0.5826(7) -0.4686(4) 0.7897(3) 0.0269(19) Uani 1 1 d . . .
C53 C 0.4994(7) -0.4344(4) 0.7759(2) 0.0263(18) Uani 1 1 d . . .
C54 C 0.4397(6) -0.4020(4) 0.7997(2) 0.0241(18) Uani 1 1 d . . .
C55 C 0.5801(6) -0.3678(4) 0.9027(2) 0.0230(17) Uani 1 1 d . . .
C56 C 0.5677(6) -0.4325(5) 0.8884(3) 0.0261(18) Uani 1 1 d . . .
C57 C 0.5724(8) -0.4929(5) 0.9131(3) 0.036(2) Uani 1 1 d . . .
C58 C 0.5873(7) -0.4920(6) 0.9498(3) 0.046(3) Uani 1 1 d . . .
C59 C 0.5960(8) -0.4274(7) 0.9635(3) 0.043(3) Uani 1 1 d . . .
C60 C 0.5910(7) -0.3677(6) 0.9397(3) 0.037(2) Uani 1 1 d . . .
C61 C 0.6052(6) -0.1798(4) 0.8356(2) 0.0197(16) Uani 1 1 d . . .
C62 C 0.6041(7) -0.1145(5) 0.8496(3) 0.0274(19) Uani 1 1 d . . .
C63 C 0.6184(7) -0.0535(5) 0.8258(3) 0.031(2) Uani 1 1 d . . .
C64 C 0.6374(8) -0.0562(6) 0.7888(3) 0.040(2) Uani 1 1 d . . .
C65 C 0.6382(7) -0.1198(6) 0.7741(3) 0.038(2) Uani 1 1 d . . .
C66 C 0.6227(7) -0.1799(5) 0.7986(2) 0.029(2) Uani 1 1 d . . .
C67 C 0.4896(7) -0.1372(4) 0.9042(2) 0.0248(18) Uani 1 1 d . . .
C68 C 0.5785(6) -0.1098(4) 0.8888(2) 0.0238(18) Uani 1 1 d . . .
C69 C 0.6393(7) -0.0827(5) 0.9123(2) 0.0286(19) Uani 1 1 d . . .
C70 C 0.6178(7) -0.0807(5) 0.9495(3) 0.032(2) Uani 1 1 d . . .
C71 C 0.5326(8) -0.1098(5) 0.9639(3) 0.034(2) Uani 1 1 d . . .
C72 C 0.4707(7) -0.1368(4) 0.9405(3) 0.029(2) Uani 1 1 d . . .
C1D C 0.8471(8) -0.2345(6) 0.8624(5) 0.069(5) Uani 1 1 d . . .
C2D C 0.8337(9) -0.3025(7) 0.8514(5) 0.062(4) Uani 1 1 d . . .
C3D C 0.8193(9) -0.3602(8) 0.8774(6) 0.083(6) Uani 1 1 d . . .
H3DA H 0.8075 -0.4050 0.8696 0.100 Uiso 1 1 calc R . .
C4D C 0.8221(11) -0.3527(8) 0.9138(6) 0.088(6) Uani 1 1 d . . .
H4DA H 0.8161 -0.3935 0.9309 0.106 Uiso 1 1 calc R . .
C5D C 0.8332(10) -0.2889(10) 0.9270(5) 0.087(5) Uani 1 1 d . . .
H5DA H 0.8332 -0.2843 0.9526 0.104 Uiso 1 1 calc R . .
C6D C 0.8446(9) -0.2298(7) 0.8999(4) 0.058(4) Uani 1 1 d . . .
H6DA H 0.8508 -0.1847 0.9082 0.070 Uiso 1 1 calc R . .
C7D C 0.8668(11) -0.1725(7) 0.8370(5) 0.085(5) Uani 1 1 d . . .
H7DA H 0.8549 -0.1302 0.8494 0.128 Uiso 1 1 calc R . .
H7DB H 0.8244 -0.1715 0.8159 0.128 Uiso 1 1 calc R . .
H7DC H 0.9343 -0.1740 0.8284 0.128 Uiso 1 1 calc R . .
C8D C 0.8370(11) -0.3117(8) 0.8112(5) 0.090(6) Uani 1 1 d . . .
H8DA H 0.7976 -0.3518 0.8069 0.135 Uiso 1 1 calc R . .
H8DB H 0.9039 -0.3204 0.8032 0.135 Uiso 1 1 calc R . .
H8DC H 0.8116 -0.2690 0.7971 0.135 Uiso 1 1 calc R . .
Hg7 Hg 0.67064(2) 0.142045(15) 0.626777(8) 0.01866(6) Uani 1 1 d . . .
Hg8 Hg 0.64727(2) 0.330368(15) 0.634432(8) 0.01719(6) Uani 1 1 d . . .
Hg9 Hg 0.44395(2) 0.221280(15) 0.635559(8) 0.01886(6) Uani 1 1 d . . .
F75 F 0.9829(4) 0.2914(3) 0.65210(15) 0.0301(12) Uani 1 1 d . . .
F76 F 0.9965(4) 0.2336(3) 0.72250(14) 0.0320(12) Uani 1 1 d . . .
F77 F 0.8603(4) 0.1437(3) 0.75265(14) 0.0344(13) Uani 1 1 d . . .
F78 F 0.7155(4) 0.1075(3) 0.71195(14) 0.0310(12) Uani 1 1 d . . .
F81 F 0.9847(3) 0.2151(2) 0.58860(14) 0.0270(11) Uani 1 1 d . . .
F82 F 0.9635(4) 0.2700(3) 0.51857(14) 0.0302(12) Uani 1 1 d . . .
F83 F 0.7999(4) 0.3458(3) 0.49880(13) 0.0297(11) Uani 1 1 d . . .
F84 F 0.6604(4) 0.3662(3) 0.54912(13) 0.0255(11) Uani 1 1 d . . .
F87 F 0.2990(4) 0.4460(3) 0.65969(16) 0.0348(13) Uani 1 1 d . . .
F88 F 0.3295(4) 0.4580(3) 0.73089(16) 0.0387(14) Uani 1 1 d . . .
F89 F 0.4934(4) 0.4068(3) 0.76258(14) 0.0343(13) Uani 1 1 d . . .
F90 F 0.6342(4) 0.3487(3) 0.72158(14) 0.0305(12) Uani 1 1 d . . .
F93 F 0.4183(4) 0.5050(2) 0.59885(15) 0.0321(12) Uani 1 1 d . . .
F94 F 0.4057(5) 0.4915(3) 0.52657(16) 0.0431(15) Uani 1 1 d . . .
F95 F 0.4216(5) 0.3619(3) 0.50234(14) 0.0388(14) Uani 1 1 d . . .
F96 F 0.4423(4) 0.2472(3) 0.55045(14) 0.0305(12) Uani 1 1 d . . .
F99 F 0.4773(4) -0.0610(2) 0.65164(16) 0.0326(12) Uani 1 1 d . . .
F100 F 0.4495(4) -0.0726(3) 0.72482(17) 0.0480(17) Uani 1 1 d . . .
F101 F 0.4261(5) 0.0443(4) 0.76059(15) 0.0535(18) Uani 1 1 d . . .
F102 F 0.4267(5) 0.1725(3) 0.72235(14) 0.0418(15) Uani 1 1 d . . .
F105 F 0.3466(4) 0.0101(3) 0.59629(14) 0.0288(11) Uani 1 1 d . . .
F106 F 0.3773(4) 0.0301(3) 0.52348(16) 0.0429(15) Uani 1 1 d . . .
F107 F 0.5349(5) 0.0997(3) 0.49520(14) 0.0439(15) Uani 1 1 d . . .
F108 F 0.6618(4) 0.1498(3) 0.54048(15) 0.0367(13) Uani 1 1 d . . .
C73 C 0.7728(6) 0.1796(4) 0.6594(2) 0.0211(17) Uani 1 1 d . . .
C74 C 0.8422(5) 0.2283(4) 0.6441(2) 0.0175(15) Uani 1 1 d . . .
C75 C 0.9166(6) 0.2442(4) 0.6663(3) 0.0239(18) Uani 1 1 d . . .
C76 C 0.9244(6) 0.2171(4) 0.7022(2) 0.0241(18) Uani 1 1 d . . .
C77 C 0.8546(7) 0.1708(4) 0.7176(2) 0.0253(18) Uani 1 1 d . . .
C78 C 0.7809(6) 0.1536(4) 0.6960(2) 0.0229(17) Uani 1 1 d . . .
C79 C 0.7480(6) 0.3005(4) 0.5959(2) 0.0180(16) Uani 1 1 d . . .
C80 C 0.8323(6) 0.2609(4) 0.6064(2) 0.0176(15) Uani 1 1 d . . .
C81 C 0.9030(5) 0.2518(4) 0.5796(2) 0.0184(16) Uani 1 1 d . . .
C82 C 0.8940(6) 0.2798(4) 0.5438(2) 0.0234(17) Uani 1 1 d . . .
C83 C 0.8108(6) 0.3177(4) 0.5337(2) 0.0217(17) Uani 1 1 d . . .
C84 C 0.7398(6) 0.3266(4) 0.5600(2) 0.0215(17) Uani 1 1 d . . .
C85 C 0.5398(6) 0.3657(4) 0.6685(2) 0.0220(17) Uani 1 1 d . . .
C86 C 0.4531(6) 0.3910(4) 0.6523(2) 0.0200(16) Uani 1 1 d . . .
C87 C 0.3825(6) 0.4226(4) 0.6737(3) 0.0260(19) Uani 1 1 d . . .
C88 C 0.3982(7) 0.4296(5) 0.7106(3) 0.030(2) Uani 1 1 d . . .
C89 C 0.4826(7) 0.4026(5) 0.7267(2) 0.0266(19) Uani 1 1 d . . .
C90 C 0.5520(6) 0.3725(4) 0.7054(2) 0.0240(18) Uani 1 1 d . . .
C91 C 0.4408(6) 0.3161(4) 0.6001(2) 0.0206(16) Uani 1 1 d . . .
C92 C 0.4360(6) 0.3802(4) 0.6141(2) 0.0214(17) Uani 1 1 d . . .
C93 C 0.4232(6) 0.4387(4) 0.5878(3) 0.0248(18) Uani 1 1 d . . .
C94 C 0.4171(7) 0.4347(5) 0.5507(3) 0.030(2) Uani 1 1 d . . .
C95 C 0.4260(7) 0.3694(5) 0.5377(2) 0.0288(19) Uani 1 1 d . . .
C96 C 0.4373(6) 0.3110(4) 0.5636(2) 0.0228(17) Uani 1 1 d . . .
C97 C 0.4548(6) 0.1238(4) 0.6661(2) 0.0206(16) Uani 1 1 d . . .
C98 C 0.4691(6) 0.0632(4) 0.6483(2) 0.0194(16) Uani 1 1 d . . .
C99 C 0.4641(6) -0.0012(4) 0.6682(3) 0.0267(19) Uani 1 1 d . . .
C100 C 0.4504(7) -0.0084(5) 0.7062(3) 0.032(2) Uani 1 1 d . . .
C101 C 0.4383(7) 0.0510(6) 0.7234(3) 0.035(2) Uani 1 1 d . . .
C102 C 0.4401(7) 0.1158(5) 0.7040(3) 0.031(2) Uani 1 1 d . . .
C103 C 0.5695(6) 0.1074(4) 0.5928(2) 0.0184(16) Uani 1 1 d . . .
C104 C 0.4875(6) 0.0696(4) 0.6081(2) 0.0200(16) Uani 1 1 d . . .
C105 C 0.4255(6) 0.0435(4) 0.5836(2) 0.0234(17) Uani 1 1 d . . .
C106 C 0.4397(7) 0.0545(5) 0.5461(2) 0.029(2) Uani 1 1 d . . .
C107 C 0.5194(7) 0.0887(5) 0.5318(2) 0.033(2) Uani 1 1 d . . .
C108 C 0.5839(7) 0.1157(4) 0.5554(2) 0.0271(19) Uani 1 1 d . . .
C1E C 0.8647(7) 0.0102(5) 0.6391(3) 0.036(2) Uani 1 1 d . . .
C2E C 0.8482(7) 0.0159(4) 0.6015(3) 0.030(2) Uani 1 1 d . . .
C3E C 0.7638(7) -0.0123(5) 0.5893(3) 0.032(2) Uani 1 1 d . . .
H3EA H 0.7520 -0.0086 0.5637 0.038 Uiso 1 1 calc R . .
C4E C 0.6979(7) -0.0452(5) 0.6137(3) 0.036(2) Uani 1 1 d . . .
H4EA H 0.6407 -0.0632 0.6048 0.043 Uiso 1 1 calc R . .
C5E C 0.7139(8) -0.0524(5) 0.6505(3) 0.036(2) Uani 1 1 d . . .
H5EA H 0.6697 -0.0768 0.6674 0.044 Uiso 1 1 calc R . .
C6E C 0.7964(7) -0.0230(5) 0.6630(3) 0.034(2) Uani 1 1 d . . .
H6EA H 0.8061 -0.0258 0.6887 0.041 Uiso 1 1 calc R . .
C7E C 0.9517(7) 0.0418(5) 0.6539(3) 0.036(2) Uani 1 1 d . . .
H7EA H 0.9490 0.0345 0.6808 0.054 Uiso 1 1 calc R . .
H7EB H 0.9525 0.0923 0.6458 0.054 Uiso 1 1 calc R . .
H7EC H 1.0104 0.0192 0.6448 0.054 Uiso 1 1 calc R . .
C8E C 0.9191(8) 0.0514(5) 0.5735(3) 0.039(2) Uani 1 1 d . . .
H8EA H 0.9299 0.0994 0.5791 0.059 Uiso 1 1 calc R . .
H8EB H 0.8927 0.0528 0.5488 0.059 Uiso 1 1 calc R . .
H8EC H 0.9804 0.0248 0.5743 0.059 Uiso 1 1 calc R . .
C1F C 0.7216(7) 0.5153(4) 0.5984(2) 0.028(2) Uani 1 1 d . . .
C2F C 0.6966(7) 0.5133(4) 0.6362(3) 0.029(2) Uani 1 1 d . . .
C3F C 0.7590(7) 0.4768(5) 0.6608(3) 0.033(2) Uani 1 1 d . . .
H3FA H 0.7452 0.4756 0.6864 0.039 Uiso 1 1 calc R . .
C4F C 0.8414(7) 0.4418(5) 0.6487(3) 0.030(2) Uani 1 1 d . . .
H4FA H 0.8822 0.4170 0.6664 0.036 Uiso 1 1 calc R . .
C5F C 0.8644(7) 0.4424(5) 0.6128(3) 0.033(2) Uani 1 1 d . . .
H5FA H 0.9206 0.4184 0.6049 0.040 Uiso 1 1 calc R . .
C6F C 0.8026(7) 0.4800(4) 0.5870(3) 0.030(2) Uani 1 1 d . . .
H6FA H 0.8173 0.4809 0.5614 0.035 Uiso 1 1 calc R . .
C7F C 0.6569(8) 0.5546(5) 0.5700(3) 0.044(3) Uani 1 1 d . . .
H7FA H 0.6862 0.5531 0.5454 0.066 Uiso 1 1 calc R . .
H7FB H 0.6491 0.6037 0.5752 0.066 Uiso 1 1 calc R . .
H7FC H 0.5936 0.5326 0.5711 0.066 Uiso 1 1 calc R . .
C8F C 0.6086(7) 0.5502(5) 0.6500(3) 0.034(2) Uani 1 1 d . . .
H8FA H 0.6133 0.5528 0.6765 0.051 Uiso 1 1 calc R . .
H8FB H 0.5510 0.5242 0.6453 0.051 Uiso 1 1 calc R . .
H8FC H 0.6040 0.5979 0.6372 0.051 Uiso 1 1 calc R . .
C1G C 0.2070(7) 0.2463(4) 0.6281(3) 0.029(2) Uani 1 1 d . . .
C2G C 0.2124(6) 0.1773(4) 0.6180(2) 0.0248(18) Uani 1 1 d . . .
C3G C 0.2121(6) 0.1215(4) 0.6452(3) 0.0275(19) Uani 1 1 d . . .
H3GA H 0.2131 0.0750 0.6384 0.033 Uiso 1 1 calc R . .
C4G C 0.2103(7) 0.1312(5) 0.6828(3) 0.034(2) Uani 1 1 d . . .
H4GA H 0.2095 0.0920 0.7011 0.041 Uiso 1 1 calc R . .
C5G C 0.2095(7) 0.1994(6) 0.6924(3) 0.038(2) Uani 1 1 d . . .
H5GA H 0.2102 0.2076 0.7175 0.046 Uiso 1 1 calc R . .
C6G C 0.2078(7) 0.2555(5) 0.6650(3) 0.037(2) Uani 1 1 d . . .
H6GA H 0.2072 0.3020 0.6718 0.045 Uiso 1 1 calc R . .
C7G C 0.1963(7) 0.3068(5) 0.5991(3) 0.035(2) Uani 1 1 d . . .
H7GA H 0.2215 0.3492 0.6080 0.053 Uiso 1 1 calc R . .
H7GB H 0.1279 0.3143 0.5935 0.053 Uiso 1 1 calc R . .
H7GC H 0.2327 0.2967 0.5769 0.053 Uiso 1 1 calc R . .
C8G C 0.2119(7) 0.1631(5) 0.5783(3) 0.031(2) Uani 1 1 d . . .
H8GA H 0.2103 0.1123 0.5770 0.046 Uiso 1 1 calc R . .
H8GB H 0.2703 0.1821 0.5656 0.046 Uiso 1 1 calc R . .
H8GC H 0.1548 0.1857 0.5666 0.046 Uiso 1 1 calc R . .
Hg10 Hg 0.91751(2) -0.170183(15) 0.636634(8) 0.01710(6) Uani 1 1 d . . .
Hg11 Hg 0.88648(2) -0.359966(14) 0.624463(8) 0.01738(6) Uani 1 1 d . . .
Hg12 Hg 1.11590(2) -0.295472(15) 0.636559(8) 0.01915(6) Uani 1 1 d . . .
F111 F 0.5939(4) -0.2682(3) 0.58054(14) 0.0279(11) Uani 1 1 d . . .
F112 F 0.6337(4) -0.2036(3) 0.51252(14) 0.0379(14) Uani 1 1 d . . .
F113 F 0.7979(4) -0.1307(3) 0.49908(14) 0.0397(14) Uani 1 1 d . . .
F114 F 0.9239(4) -0.1228(3) 0.55307(13) 0.0291(11) Uani 1 1 d . . .
F117 F 0.5763(3) -0.1929(3) 0.64640(14) 0.0261(11) Uani 1 1 d . . .
F118 F 0.5400(4) -0.2532(3) 0.71495(15) 0.0332(12) Uani 1 1 d . . .
F119 F 0.6657(4) -0.3518(3) 0.74671(14) 0.0344(13) Uani 1 1 d . . .
F120 F 0.8208(4) -0.3943(2) 0.70875(13) 0.0295(12) Uani 1 1 d . . .
F123 F 1.2074(4) -0.5121(2) 0.59102(13) 0.0261(11) Uani 1 1 d . . .
F124 F 1.1705(4) -0.4994(3) 0.51897(14) 0.0301(12) Uani 1 1 d . . .
F125 F 1.0156(4) -0.4226(3) 0.49242(13) 0.0302(12) Uani 1 1 d . . .
F126 F 0.8954(4) -0.3586(3) 0.53858(14) 0.0289(11) Uani 1 1 d . . .
F129 F 1.0752(4) -0.5769(2) 0.64459(14) 0.0279(11) Uani 1 1 d . . .
F130 F 1.0948(4) -0.5969(3) 0.71721(15) 0.0408(15) Uani 1 1 d . . .
F131 F 1.1190(5) -0.4864(3) 0.75651(15) 0.0496(17) Uani 1 1 d . . .
F132 F 1.1259(5) -0.3548(3) 0.72119(15) 0.0506(18) Uani 1 1 d . . .
F135 F 1.1475(4) -0.0103(2) 0.60195(14) 0.0253(11) Uani 1 1 d . . .
F136 F 1.1687(4) -0.0241(3) 0.52990(14) 0.0346(13) Uani 1 1 d . . .
F137 F 1.1617(4) -0.1528(3) 0.50533(14) 0.0338(12) Uani 1 1 d . . .
F138 F 1.1346(4) -0.2670(2) 0.55384(13) 0.0264(11) Uani 1 1 d . . .
F141 F 1.2641(3) -0.0721(3) 0.66270(14) 0.0275(11) Uani 1 1 d . . .
F142 F 1.2227(4) -0.0543(3) 0.73335(14) 0.0322(12) Uani 1 1 d . . .
F143 F 1.0521(4) -0.0961(3) 0.76486(13) 0.0296(12) Uani 1 1 d . . .
F144 F 0.9171(4) -0.1510(3) 0.72445(13) 0.0280(11) Uani 1 1 d . . .
C109 C 0.8255(6) -0.1917(4) 0.5962(2) 0.0189(16) Uani 1 1 d . . .
C110 C 0.7386(6) -0.2282(4) 0.6030(2) 0.0156(15) Uani 1 1 d . . .
C111 C 0.6755(6) -0.2325(4) 0.5750(2) 0.0220(17) Uani 1 1 d . . .
C112 C 0.6955(6) -0.1996(4) 0.5396(2) 0.0242(18) Uani 1 1 d . . .
C113 C 0.7800(6) -0.1628(4) 0.5327(2) 0.0239(18) Uani 1 1 d . . .
C114 C 0.8432(6) -0.1596(4) 0.5607(2) 0.0231(17) Uani 1 1 d . . .
C115 C 0.7818(6) -0.3158(4) 0.6565(2) 0.0182(16) Uani 1 1 d . . .
C116 C 0.7167(6) -0.2629(4) 0.6408(2) 0.0209(17) Uani 1 1 d . . .
C117 C 0.6370(6) -0.2425(4) 0.6609(2) 0.0220(17) Uani 1 1 d . . .
C118 C 0.6188(6) -0.2729(4) 0.6966(2) 0.0208(16) Uani 1 1 d . . .
C119 C 0.6812(7) -0.3234(4) 0.7124(2) 0.0250(18) Uani 1 1 d . . .
C120 C 0.7619(6) -0.3431(4) 0.6924(2) 0.0220(17) Uani 1 1 d . . .
C121 C 0.9870(6) -0.4037(4) 0.5900(2) 0.0166(15) Uani 1 1 d . . .
C122 C 1.0667(6) -0.4430(4) 0.6038(2) 0.0167(15) Uani 1 1 d . . .
C123 C 1.1271(6) -0.4750(4) 0.5794(2) 0.0211(17) Uani 1 1 d . . .
C124 C 1.1105(7) -0.4687(4) 0.5420(2) 0.0236(17) Uani 1 1 d . . .
C125 C 1.0325(7) -0.4289(4) 0.5285(2) 0.0275(19) Uani 1 1 d . . .
C126 C 0.9731(6) -0.3969(4) 0.5529(2) 0.0208(16) Uani 1 1 d . . .
C127 C 1.0967(6) -0.3961(4) 0.6639(2) 0.0217(17) Uani 1 1 d . . .
C128 C 1.0841(5) -0.4528(4) 0.6440(2) 0.0157(14) Uani 1 1 d . . .
C129 C 1.0854(6) -0.5203(4) 0.6627(2) 0.0232(17) Uani 1 1 d . . .
C130 C 1.0955(7) -0.5321(5) 0.7001(2) 0.0278(19) Uani 1 1 d . . .
C131 C 1.1078(8) -0.4759(5) 0.7200(2) 0.036(2) Uani 1 1 d . . .
C132 C 1.1100(7) -0.4086(5) 0.7013(2) 0.030(2) Uani 1 1 d . . .
C133 C 1.1304(6) -0.1989(4) 0.6036(2) 0.0202(16) Uani 1 1 d . . .
C134 C 1.1327(5) -0.1333(4) 0.6165(2) 0.0164(15) Uani 1 1 d . . .
C135 C 1.1470(6) -0.0749(4) 0.5910(2) 0.0210(16) Uani 1 1 d . . .
C136 C 1.1580(6) -0.0813(5) 0.5537(2) 0.0256(18) Uani 1 1 d . . .
C137 C 1.1521(6) -0.1470(5) 0.5415(2) 0.0254(18) Uani 1 1 d . . .
C138 C 1.1396(6) -0.2039(4) 0.5668(2) 0.0221(17) Uani 1 1 d . . .
C139 C 1.0216(6) -0.1425(4) 0.6718(2) 0.0228(17) Uani 1 1 d . . .
C140 C 1.1111(6) -0.1231(4) 0.6558(2) 0.0198(16) Uani 1 1 d . . .
C141 C 1.1767(6) -0.0917(4) 0.6768(2) 0.0211(16) Uani 1 1 d . . .
C142 C 1.1560(6) -0.0824(4) 0.7133(2) 0.0229(17) Uani 1 1 d . . .
C143 C 1.0712(6) -0.1027(4) 0.7288(2) 0.0233(17) Uani 1 1 d . . .
C144 C 1.0029(6) -0.1335(4) 0.7082(2) 0.0216(17) Uani 1 1 d . . .
C1H C 1.3763(6) -0.2277(4) 0.6049(3) 0.0248(18) Uani 1 1 d . . .
C2H C 1.3638(7) -0.2815(5) 0.5818(3) 0.035(2) Uani 1 1 d . . .
C3H C 1.3392(8) -0.3469(6) 0.5995(4) 0.051(3) Uani 1 1 d . . .
H3HA H 1.3294 -0.3837 0.5846 0.062 Uiso 1 1 calc R . .
C4H C 1.3283(7) -0.3622(6) 0.6363(4) 0.051(3) Uani 1 1 d . . .
H4HA H 1.3129 -0.4084 0.6467 0.061 Uiso 1 1 calc R . .
C5H C 1.3402(7) -0.3087(6) 0.6587(3) 0.045(3) Uani 1 1 d . . .
H5HA H 1.3327 -0.3182 0.6847 0.054 Uiso 1 1 calc R . .
C6H C 1.3631(7) -0.2411(5) 0.6430(3) 0.033(2) Uani 1 1 d . . .
H6HA H 1.3697 -0.2043 0.6582 0.040 Uiso 1 1 calc R . .
C7H C 1.4013(7) -0.1560(5) 0.5881(3) 0.032(2) Uani 1 1 d . . .
H7HA H 1.3932 -0.1228 0.6066 0.048 Uiso 1 1 calc R . .
H7HB H 1.3586 -0.1418 0.5676 0.048 Uiso 1 1 calc R . .
H7HC H 1.4685 -0.1560 0.5791 0.048 Uiso 1 1 calc R . .
C8H C 1.3786(7) -0.2688(6) 0.5413(3) 0.040(3) Uani 1 1 d . . .
H8HA H 1.3801 -0.3139 0.5309 0.061 Uiso 1 1 calc R . .
H8HB H 1.4400 -0.2450 0.5356 0.061 Uiso 1 1 calc R . .
H8HC H 1.3256 -0.2393 0.5307 0.061 Uiso 1 1 calc R . .

loop_
_atom_site_aniso_label
_atom_site_aniso_U_11
_atom_site_aniso_U_22
_atom_site_aniso_U_33
_atom_site_aniso_U_23
_atom_site_aniso_U_13
_atom_site_aniso_U_12
Hg1 0.01931(15) 0.01743(13) 0.01953(15) 0.00164(11) -0.00017(11) -0.00119(11)
Hg2 0.01987(16) 0.01807(13) 0.02301(16) 0.00198(11) -0.00376(12) 0.00007(11)
Hg3 0.02144(16) 0.01689(13) 0.02177(15) -0.00165(11) 0.00045(12) -0.00136(11)
F3 0.024(3) 0.037(3) 0.033(3) -0.007(2) -0.002(2) -0.009(2)
F4 0.047(4) 0.052(4) 0.034(3) -0.017(3) -0.016(3) -0.003(3)
F5 0.058(4) 0.048(4) 0.018(3) -0.003(2) -0.006(3) 0.002(3)
F6 0.035(3) 0.034(3) 0.028(3) 0.010(2) 0.007(2) -0.002(2)
F9 0.025(3) 0.041(3) 0.031(3) -0.011(2) 0.002(2) 0.005(2)
F10 0.035(3) 0.053(4) 0.036(3) -0.013(3) 0.014(3) -0.009(3)
F11 0.061(4) 0.052(4) 0.022(3) 0.002(3) 0.002(3) -0.014(3)
F12 0.040(3) 0.044(3) 0.027(3) 0.017(2) -0.011(2) 0.000(3)
F15 0.026(3) 0.032(3) 0.039(3) -0.005(2) -0.005(2) 0.012(2)
F16 0.053(4) 0.042(3) 0.031(3) -0.011(3) 0.007(3) 0.009(3)
F17 0.056(4) 0.053(4) 0.026(3) -0.007(3) -0.008(3) 0.004(3)
F18 0.034(3) 0.039(3) 0.028(3) 0.000(2) -0.011(2) 0.005(2)
F21 0.050(4) 0.019(2) 0.041(3) 0.002(2) -0.005(3) 0.003(2)
F22 0.062(4) 0.043(3) 0.032(3) 0.023(3) -0.010(3) 0.009(3)
F23 0.067(5) 0.059(4) 0.022(3) -0.001(3) -0.004(3) -0.003(3)
F24 0.054(4) 0.038(3) 0.028(3) -0.009(2) 0.004(3) -0.008(3)
F27 0.041(3) 0.016(2) 0.033(3) 0.006(2) 0.000(2) -0.003(2)
F28 0.060(4) 0.033(3) 0.030(3) 0.017(2) 0.004(3) -0.008(3)
F29 0.065(4) 0.049(4) 0.019(3) 0.001(2) 0.010(3) -0.009(3)
F30 0.041(3) 0.034(3) 0.027(3) -0.008(2) 0.003(2) 0.000(2)
F33 0.028(3) 0.022(2) 0.033(3) -0.003(2) 0.002(2) -0.007(2)
F34 0.037(3) 0.027(3) 0.029(3) -0.005(2) -0.005(2) -0.004(2)
F35 0.041(3) 0.040(3) 0.017(3) -0.004(2) 0.001(2) -0.004(3)
F36 0.028(3) 0.035(3) 0.023(3) 0.004(2) 0.005(2) -0.008(2)
C1 0.014(4) 0.020(4) 0.024(4) 0.000(3) -0.001(3) -0.002(3)
C2 0.019(4) 0.020(4) 0.025(4) -0.003(3) -0.001(3) 0.002(3)
C3 0.019(4) 0.022(4) 0.026(4) -0.004(3) -0.004(3) 0.002(3)
C4 0.028(5) 0.033(5) 0.029(5) -0.011(4) -0.010(4) -0.002(4)
C5 0.042(6) 0.028(4) 0.022(4) -0.002(3) -0.009(4) 0.015(4)
C6 0.034(5) 0.028(4) 0.016(4) 0.003(3) 0.002(3) 0.004(4)
C7 0.018(4) 0.022(4) 0.025(4) 0.000(3) -0.001(3) -0.001(3)
C8 0.014(4) 0.015(3) 0.024(4) 0.000(3) 0.004(3) -0.003(3)
C9 0.023(4) 0.020(4) 0.027(4) 0.001(3) -0.002(3) -0.008(3)
C10 0.040(6) 0.024(4) 0.025(5) -0.004(3) 0.007(4) -0.011(4)
C11 0.036(5) 0.030(5) 0.021(4) 0.000(4) 0.000(4) -0.014(4)
C12 0.032(5) 0.023(4) 0.023(4) 0.003(3) -0.005(4) -0.008(4)
C13 0.026(5) 0.016(4) 0.030(5) -0.005(3) 0.000(4) -0.006(3)
C14 0.022(4) 0.016(3) 0.019(4) 0.003(3) -0.003(3) -0.002(3)
C15 0.018(4) 0.028(4) 0.026(4) -0.001(3) 0.002(3) -0.004(3)
C16 0.037(6) 0.029(5) 0.028(5) -0.005(4) 0.008(4) 0.005(4)
C17 0.047(6) 0.030(5) 0.018(4) 0.001(4) -0.006(4) -0.004(4)
C18 0.024(5) 0.024(4) 0.029(5) 0.002(3) -0.009(4) -0.001(3)
C19 0.020(4) 0.022(4) 0.018(4) -0.004(3) 0.001(3) -0.005(3)
C20 0.023(4) 0.019(4) 0.020(4) 0.006(3) 0.000(3) 0.005(3)
C21 0.027(5) 0.021(4) 0.026(5) 0.004(3) -0.003(4) 0.001(3)
C22 0.033(6) 0.035(5) 0.040(6) 0.009(4) -0.004(4) 0.008(4)
C23 0.039(6) 0.043(5) 0.012(4) 0.005(4) -0.002(4) 0.001(4)
C24 0.029(5) 0.035(5) 0.022(4) -0.004(4) 0.003(4) -0.006(4)
C25 0.018(4) 0.023(4) 0.029(5) -0.001(3) 0.005(3) -0.005(3)
C26 0.024(4) 0.023(4) 0.019(4) 0.005(3) 0.001(3) -0.007(3)
C27 0.023(4) 0.020(4) 0.027(5) 0.004(3) 0.003(3) -0.005(3)
C28 0.032(5) 0.029(5) 0.036(5) 0.008(4) 0.001(4) -0.009(4)
C29 0.038(6) 0.038(5) 0.022(5) 0.000(4) 0.001(4) -0.003(4)
C30 0.025(5) 0.025(4) 0.028(5) -0.008(3) 0.001(4) -0.003(3)
C31 0.019(4) 0.019(4) 0.019(4) 0.003(3) 0.001(3) -0.002(3)
C32 0.028(4) 0.015(3) 0.016(4) -0.001(3) -0.003(3) 0.005(3)
C33 0.019(4) 0.015(4) 0.039(5) -0.006(3) 0.001(4) 0.000(3)
C34 0.031(5) 0.014(3) 0.025(4) -0.002(3) -0.004(3) 0.003(3)
C35 0.031(5) 0.026(4) 0.013(4) 0.002(3) 0.003(3) -0.001(3)
C36 0.020(4) 0.019(4) 0.024(4) 0.002(3) 0.005(3) 0.000(3)
C1A 0.042(6) 0.024(4) 0.033(5) -0.005(4) 0.008(4) 0.011(4)
C2A 0.034(6) 0.029(5) 0.045(6) -0.010(4) 0.008(4) 0.008(4)
C3A 0.041(6) 0.024(4) 0.033(5) 0.012(4) 0.011(4) 0.013(4)
C4A 0.054(7) 0.033(5) 0.027(5) -0.005(4) -0.008(5) 0.010(5)
C5A 0.045(7) 0.021(4) 0.062(7) -0.013(5) -0.018(5) 0.017(4)
C6A 0.041(6) 0.031(5) 0.047(7) 0.003(4) 0.014(5) 0.001(4)
C7A 0.057(7) 0.036(5) 0.037(6) 0.000(4) 0.015(5) 0.007(5)
C8A 0.032(6) 0.034(5) 0.046(6) 0.002(4) -0.003(5) 0.003(4)
C1B 0.035(6) 0.023(4) 0.050(6) -0.007(4) -0.006(5) -0.014(4)
C2B 0.031(5) 0.026(5) 0.055(7) -0.002(4) -0.007(5) -0.008(4)
C3B 0.053(7) 0.037(5) 0.036(6) 0.008(4) -0.012(5) -0.020(5)
C4B 0.041(6) 0.034(5) 0.045(6) -0.012(5) -0.002(5) -0.006(5)
C5B 0.035(6) 0.047(6) 0.066(8) -0.015(6) 0.009(6) -0.013(5)
C6B 0.042(6) 0.032(5) 0.051(7) 0.001(5) -0.009(5) -0.006(5)
C7B 0.063(8) 0.045(6) 0.031(6) -0.003(5) -0.014(5) 0.000(6)
C8B 0.053(7) 0.026(5) 0.040(6) -0.006(4) -0.010(5) -0.005(4)
C1C 0.016(3) 0.044(4) 0.072(6) -0.023(4) -0.003(4) -0.006(3)
C2C 0.016(3) 0.044(4) 0.072(6) -0.023(4) -0.003(4) -0.006(3)
C3C 0.016(3) 0.044(4) 0.072(6) -0.023(4) -0.003(4) -0.006(3)
C4C 0.016(3) 0.044(4) 0.072(6) -0.023(4) -0.003(4) -0.006(3)
C5C 0.016(3) 0.044(4) 0.072(6) -0.023(4) -0.003(4) -0.006(3)
C6C 0.016(3) 0.044(4) 0.072(6) -0.023(4) -0.003(4) -0.006(3)
C7C 0.031(7) 0.037(6) 0.074(9) -0.012(6) 0.002(6) 0.001(5)
C8C 0.031(7) 0.037(6) 0.074(9) -0.012(6) 0.002(6) 0.001(5)
C1' 0.016(3) 0.044(4) 0.072(6) -0.023(4) -0.003(4) -0.006(3)
C2' 0.016(3) 0.044(4) 0.072(6) -0.023(4) -0.003(4) -0.006(3)
C3' 0.016(3) 0.044(4) 0.072(6) -0.023(4) -0.003(4) -0.006(3)
C4' 0.016(3) 0.044(4) 0.072(6) -0.023(4) -0.003(4) -0.006(3)
C5' 0.016(3) 0.044(4) 0.072(6) -0.023(4) -0.003(4) -0.006(3)
C6' 0.016(3) 0.044(4) 0.072(6) -0.023(4) -0.003(4) -0.006(3)
C7' 0.031(7) 0.037(6) 0.074(9) -0.012(6) 0.002(6) 0.001(5)
C8' 0.031(7) 0.037(6) 0.074(9) -0.012(6) 0.002(6) 0.001(5)
C1" 0.016(3) 0.044(4) 0.072(6) -0.023(4) -0.003(4) -0.006(3)
C2" 0.016(3) 0.044(4) 0.072(6) -0.023(4) -0.003(4) -0.006(3)
C3" 0.016(3) 0.044(4) 0.072(6) -0.023(4) -0.003(4) -0.006(3)
C4" 0.016(3) 0.044(4) 0.072(6) -0.023(4) -0.003(4) -0.006(3)
C5" 0.016(3) 0.044(4) 0.072(6) -0.023(4) -0.003(4) -0.006(3)
C6" 0.016(3) 0.044(4) 0.072(6) -0.023(4) -0.003(4) -0.006(3)
C7" 0.031(7) 0.037(6) 0.074(9) -0.012(6) 0.002(6) 0.001(5)
C8" 0.031(7) 0.037(6) 0.074(9) -0.012(6) 0.002(6) 0.001(5)
Hg4 0.02081(16) 0.01801(14) 0.02583(16) 0.00276(12) 0.00260(12) 0.00069(11)
Hg5 0.02041(15) 0.01723(13) 0.01886(15) 0.00065(11) -0.00090(11) 0.00205(11)
Hg6 0.02248(16) 0.02273(15) 0.02351(16) -0.00506(12) -0.00153(12) 0.00245(12)
F39 0.027(3) 0.035(3) 0.037(3) -0.013(2) -0.004(2) -0.001(2)
F40 0.063(4) 0.037(3) 0.031(3) -0.010(2) -0.024(3) 0.014(3)
F41 0.073(5) 0.054(4) 0.015(3) 0.007(3) 0.001(3) 0.019(3)
F42 0.037(3) 0.050(4) 0.034(3) 0.022(3) 0.012(3) 0.004(3)
F45 0.016(3) 0.030(3) 0.041(3) -0.009(2) 0.000(2) 0.006(2)
F46 0.038(3) 0.050(4) 0.036(3) -0.019(3) 0.014(3) -0.001(3)
F47 0.070(5) 0.046(3) 0.017(3) -0.004(2) 0.010(3) -0.007(3)
F48 0.035(3) 0.032(3) 0.025(3) 0.007(2) -0.008(2) 0.002(2)
F51 0.025(3) 0.032(3) 0.043(3) -0.006(2) 0.000(2) 0.011(2)
F52 0.034(3) 0.032(3) 0.045(3) -0.014(2) 0.011(3) 0.003(2)
F53 0.046(4) 0.039(3) 0.024(3) -0.007(2) -0.005(2) 0.001(3)
F54 0.030(3) 0.033(3) 0.032(3) -0.003(2) -0.008(2) 0.009(2)
F57 0.042(4) 0.027(3) 0.064(4) 0.011(3) 0.002(3) -0.001(3)
F58 0.052(4) 0.070(5) 0.057(4) 0.044(4) 0.000(3) 0.007(4)
F59 0.059(5) 0.107(6) 0.026(3) 0.002(4) -0.005(3) 0.017(4)
F60 0.056(4) 0.057(4) 0.028(3) -0.020(3) -0.006(3) 0.005(3)
F63 0.043(4) 0.023(3) 0.044(3) 0.003(2) 0.003(3) -0.007(2)
F64 0.058(4) 0.053(4) 0.041(4) 0.020(3) 0.009(3) -0.008(3)
F65 0.050(4) 0.070(4) 0.024(3) 0.006(3) 0.005(3) 0.002(3)
F66 0.042(4) 0.049(4) 0.032(3) -0.017(3) -0.001(3) 0.007(3)
F69 0.030(3) 0.032(3) 0.036(3) -0.001(2) 0.000(2) -0.011(2)
F70 0.046(4) 0.045(3) 0.040(4) -0.013(3) -0.011(3) -0.003(3)
F71 0.055(4) 0.053(4) 0.024(3) -0.002(3) 0.004(3) 0.000(3)
F72 0.037(3) 0.036(3) 0.029(3) 0.001(2) 0.011(2) -0.004(2)
C37 0.028(5) 0.019(4) 0.025(4) 0.009(3) -0.005(3) 0.006(3)
C38 0.022(4) 0.020(4) 0.020(4) 0.002(3) -0.005(3) -0.001(3)
C39 0.030(5) 0.020(4) 0.029(5) -0.006(3) -0.005(4) 0.009(3)
C40 0.046(6) 0.032(5) 0.027(5) -0.010(4) -0.014(4) 0.016(4)
C41 0.054(7) 0.030(5) 0.021(5) 0.008(4) 0.001(4) 0.021(5)
C42 0.033(5) 0.027(4) 0.028(5) 0.013(4) 0.006(4) 0.006(4)
C43 0.018(4) 0.016(3) 0.020(4) 0.005(3) -0.005(3) 0.001(3)
C44 0.029(5) 0.014(3) 0.021(4) -0.005(3) -0.003(3) -0.001(3)
C45 0.025(5) 0.023(4) 0.034(5) -0.008(4) 0.001(4) 0.000(3)
C46 0.028(5) 0.035(5) 0.033(5) -0.013(4) 0.011(4) -0.004(4)
C47 0.035(5) 0.033(5) 0.019(4) -0.006(4) 0.003(4) -0.004(4)
C48 0.029(5) 0.027(4) 0.020(4) 0.003(3) 0.005(3) -0.003(4)
C49 0.024(4) 0.020(4) 0.022(4) 0.000(3) 0.005(3) 0.005(3)
C50 0.021(4) 0.017(4) 0.026(4) 0.004(3) -0.006(3) -0.002(3)
C51 0.024(5) 0.019(4) 0.031(5) 0.001(3) -0.002(4) 0.000(3)
C52 0.025(5) 0.021(4) 0.034(5) -0.004(3) 0.004(4) 0.003(3)
C53 0.032(5) 0.021(4) 0.027(5) -0.007(3) -0.002(4) -0.002(3)
C54 0.024(4) 0.023(4) 0.024(4) 0.000(3) 0.000(3) 0.002(3)
C55 0.018(4) 0.026(4) 0.024(4) 0.000(3) -0.004(3) 0.004(3)
C56 0.011(4) 0.029(4) 0.037(5) 0.000(4) 0.000(3) -0.001(3)
C57 0.035(6) 0.029(5) 0.042(6) 0.007(4) -0.002(4) 0.004(4)
C58 0.027(5) 0.065(7) 0.036(6) 0.026(5) 0.005(4) 0.022(5)
C59 0.035(6) 0.073(8) 0.021(5) -0.002(5) -0.003(4) 0.014(5)
C60 0.034(6) 0.052(6) 0.025(5) -0.004(4) 0.000(4) 0.008(5)
C61 0.014(4) 0.024(4) 0.021(4) 0.001(3) 0.000(3) 0.000(3)
C62 0.025(5) 0.024(4) 0.032(5) 0.000(4) 0.001(4) 0.001(3)
C63 0.028(5) 0.027(4) 0.035(5) 0.007(4) -0.001(4) -0.005(4)
C64 0.039(6) 0.045(6) 0.031(5) 0.014(4) 0.001(4) 0.005(5)
C65 0.031(5) 0.056(7) 0.025(5) 0.001(4) 0.005(4) 0.001(5)
C66 0.032(5) 0.032(5) 0.024(5) -0.003(4) -0.003(4) 0.001(4)
C67 0.030(5) 0.019(4) 0.025(4) -0.003(3) 0.002(4) 0.001(3)
C68 0.027(5) 0.011(3) 0.031(5) 0.005(3) 0.001(4) 0.003(3)
C69 0.034(5) 0.025(4) 0.025(5) 0.002(4) 0.004(4) -0.002(4)
C70 0.039(6) 0.030(5) 0.027(5) -0.009(4) -0.006(4) 0.002(4)
C71 0.046(6) 0.030(5) 0.025(5) 0.000(4) -0.004(4) 0.009(4)
C72 0.024(5) 0.023(4) 0.038(5) 0.002(4) 0.007(4) 0.001(3)
C1D 0.023(6) 0.041(7) 0.150(15) -0.041(8) -0.017(7) 0.004(5)
C2D 0.028(6) 0.052(8) 0.113(12) -0.040(8) -0.004(7) 0.001(5)
C3D 0.025(7) 0.060(9) 0.173(19) -0.051(11) 0.007(9) -0.005(6)
C4D 0.054(10) 0.058(9) 0.155(19) -0.023(11) 0.036(11) -0.008(7)
C5D 0.041(9) 0.107(14) 0.113(15) -0.025(12) 0.021(9) 0.009(9)
C6D 0.043(7) 0.039(6) 0.092(11) -0.012(7) 0.008(7) -0.002(5)
C7D 0.057(10) 0.051(8) 0.150(16) -0.018(9) -0.033(10) 0.026(7)
C8D 0.047(9) 0.075(11) 0.155(18) -0.042(11) -0.037(10) 0.010(8)
Hg7 0.01795(15) 0.01541(13) 0.02177(15) 0.00171(11) 0.00103(11) -0.00161(11)
Hg8 0.01549(14) 0.01598(13) 0.01979(14) -0.00072(10) -0.00093(11) 0.00106(10)
Hg9 0.02004(15) 0.01613(13) 0.02081(15) -0.00354(11) -0.00237(11) 0.00037(11)
F75 0.023(3) 0.024(3) 0.044(3) -0.004(2) 0.000(2) -0.006(2)
F76 0.027(3) 0.041(3) 0.029(3) -0.007(2) -0.009(2) 0.001(2)
F77 0.044(3) 0.036(3) 0.022(3) 0.004(2) -0.008(2) 0.003(3)
F78 0.037(3) 0.027(3) 0.027(3) 0.008(2) 0.000(2) -0.010(2)
F81 0.018(3) 0.025(2) 0.038(3) -0.002(2) 0.003(2) 0.004(2)
F82 0.025(3) 0.035(3) 0.030(3) -0.006(2) 0.008(2) 0.002(2)
F83 0.033(3) 0.035(3) 0.021(3) 0.001(2) 0.000(2) -0.005(2)
F84 0.022(3) 0.030(3) 0.023(3) 0.004(2) -0.002(2) 0.002(2)
F87 0.024(3) 0.037(3) 0.046(3) -0.015(3) -0.002(2) 0.011(2)
F88 0.033(3) 0.041(3) 0.045(4) -0.022(3) 0.011(3) 0.003(3)
F89 0.043(3) 0.039(3) 0.023(3) -0.009(2) 0.004(2) -0.003(3)
F90 0.029(3) 0.040(3) 0.022(3) 0.000(2) -0.004(2) 0.002(2)
F93 0.030(3) 0.016(2) 0.050(3) -0.002(2) -0.008(2) 0.003(2)
F94 0.055(4) 0.026(3) 0.044(4) 0.013(2) -0.009(3) 0.007(3)
F95 0.058(4) 0.036(3) 0.023(3) 0.000(2) -0.013(3) 0.001(3)
F96 0.042(3) 0.023(2) 0.028(3) -0.006(2) -0.011(2) 0.006(2)
F99 0.029(3) 0.017(2) 0.050(3) 0.006(2) -0.003(2) 0.001(2)
F100 0.041(4) 0.046(4) 0.049(4) 0.033(3) -0.002(3) -0.001(3)
F101 0.068(5) 0.072(5) 0.016(3) 0.014(3) 0.002(3) 0.002(4)
F102 0.058(4) 0.050(4) 0.018(3) -0.011(2) -0.003(3) 0.005(3)
F105 0.029(3) 0.023(2) 0.035(3) -0.002(2) -0.004(2) -0.004(2)
F106 0.046(4) 0.045(3) 0.041(4) -0.019(3) -0.023(3) 0.007(3)
F107 0.059(4) 0.057(4) 0.015(3) -0.004(2) 0.001(3) 0.013(3)
F108 0.035(3) 0.044(3) 0.029(3) 0.005(2) 0.016(2) -0.002(3)
C73 0.024(4) 0.015(3) 0.024(4) 0.005(3) -0.003(3) -0.003(3)
C74 0.013(4) 0.010(3) 0.030(4) -0.002(3) 0.001(3) -0.001(3)
C75 0.015(4) 0.023(4) 0.036(5) -0.011(4) 0.000(3) 0.001(3)
C76 0.024(4) 0.026(4) 0.023(4) -0.002(3) -0.003(3) 0.002(3)
C77 0.029(5) 0.023(4) 0.023(4) 0.002(3) 0.002(3) 0.002(3)
C78 0.022(4) 0.018(4) 0.028(4) 0.007(3) 0.000(3) -0.004(3)
C79 0.021(4) 0.010(3) 0.021(4) 0.002(3) 0.005(3) -0.001(3)
C80 0.014(4) 0.011(3) 0.027(4) 0.001(3) 0.001(3) -0.001(3)
C81 0.010(4) 0.020(4) 0.025(4) -0.002(3) 0.004(3) -0.003(3)
C82 0.016(4) 0.027(4) 0.028(5) -0.001(3) 0.005(3) -0.002(3)
C83 0.028(5) 0.019(4) 0.017(4) -0.001(3) -0.002(3) -0.005(3)
C84 0.022(4) 0.017(4) 0.025(4) 0.003(3) -0.002(3) -0.003(3)
C85 0.017(4) 0.013(3) 0.036(5) -0.005(3) 0.002(3) -0.001(3)
C86 0.015(4) 0.020(4) 0.025(4) -0.008(3) -0.001(3) -0.002(3)
C87 0.023(4) 0.021(4) 0.037(5) -0.015(4) 0.001(4) 0.001(3)
C88 0.032(5) 0.024(4) 0.035(5) -0.009(4) 0.010(4) -0.006(4)
C89 0.030(5) 0.025(4) 0.026(5) -0.010(3) 0.003(4) -0.009(4)
C90 0.016(4) 0.023(4) 0.033(5) -0.005(3) -0.001(3) -0.002(3)
C91 0.020(4) 0.019(4) 0.022(4) 0.002(3) -0.004(3) 0.000(3)
C92 0.011(4) 0.019(4) 0.036(5) -0.010(3) -0.005(3) -0.001(3)
C93 0.022(4) 0.015(4) 0.040(5) -0.009(3) -0.005(4) 0.002(3)
C94 0.026(5) 0.022(4) 0.041(6) 0.006(4) -0.009(4) 0.003(3)
C95 0.030(5) 0.031(5) 0.025(5) 0.001(4) -0.006(4) -0.002(4)
C96 0.021(4) 0.024(4) 0.025(4) -0.006(3) -0.008(3) 0.009(3)
C97 0.016(4) 0.022(4) 0.023(4) -0.003(3) 0.001(3) 0.000(3)
C98 0.015(4) 0.020(4) 0.023(4) -0.006(3) 0.004(3) -0.003(3)
C99 0.024(5) 0.020(4) 0.036(5) 0.000(4) -0.002(4) -0.002(3)
C100 0.024(5) 0.037(5) 0.031(5) 0.014(4) 0.001(4) -0.004(4)
C101 0.030(5) 0.050(6) 0.021(5) 0.010(4) 0.001(4) 0.004(4)
C102 0.035(5) 0.033(5) 0.025(5) -0.004(4) -0.002(4) 0.006(4)
C103 0.028(4) 0.009(3) 0.016(4) 0.007(3) -0.002(3) 0.003(3)
C104 0.029(5) 0.011(3) 0.020(4) 0.002(3) -0.011(3) 0.001(3)
C105 0.018(4) 0.019(4) 0.033(5) -0.005(3) -0.003(3) -0.001(3)
C106 0.037(5) 0.030(5) 0.021(4) -0.008(4) -0.007(4) 0.008(4)
C107 0.038(6) 0.041(5) 0.020(4) -0.006(4) 0.000(4) 0.011(4)
C108 0.034(5) 0.021(4) 0.024(4) 0.005(3) 0.006(4) 0.000(4)
C1E 0.036(6) 0.026(5) 0.050(6) -0.019(4) 0.001(5) 0.015(4)
C2E 0.042(6) 0.017(4) 0.028(5) 0.002(3) 0.003(4) 0.008(4)
C3E 0.031(5) 0.031(5) 0.032(5) 0.005(4) -0.004(4) 0.006(4)
C4E 0.033(6) 0.024(4) 0.051(7) -0.006(4) -0.011(5) 0.009(4)
C5E 0.039(6) 0.026(5) 0.040(6) 0.010(4) 0.007(4) 0.016(4)
C6E 0.041(6) 0.022(4) 0.038(6) -0.003(4) 0.005(4) 0.006(4)
C7E 0.034(6) 0.029(5) 0.046(6) -0.008(4) -0.004(4) -0.001(4)
C8E 0.049(7) 0.030(5) 0.035(6) 0.008(4) 0.001(5) -0.002(4)
C1F 0.038(5) 0.021(4) 0.026(5) 0.001(3) -0.008(4) -0.012(4)
C2F 0.031(5) 0.017(4) 0.039(5) -0.004(4) -0.006(4) -0.007(3)
C3F 0.036(6) 0.034(5) 0.029(5) -0.006(4) -0.006(4) -0.014(4)
C4F 0.031(5) 0.024(4) 0.033(5) 0.009(4) -0.012(4) -0.006(4)
C5F 0.022(5) 0.026(4) 0.052(6) -0.002(4) -0.012(4) -0.003(4)
C6F 0.036(5) 0.022(4) 0.029(5) 0.006(4) -0.005(4) -0.012(4)
C7F 0.052(7) 0.035(5) 0.043(6) 0.011(5) -0.023(5) 0.000(5)
C8F 0.038(6) 0.028(5) 0.038(6) -0.011(4) 0.005(4) -0.013(4)
C1G 0.023(5) 0.017(4) 0.046(6) -0.003(4) 0.000(4) -0.001(3)
C2G 0.022(4) 0.026(4) 0.027(5) -0.007(3) 0.006(3) -0.007(3)
C3G 0.026(5) 0.021(4) 0.037(5) -0.004(4) -0.009(4) -0.009(3)
C4G 0.032(5) 0.043(6) 0.026(5) -0.002(4) -0.002(4) -0.006(4)
C5G 0.022(5) 0.060(7) 0.036(6) -0.019(5) 0.002(4) -0.001(5)
C6G 0.031(5) 0.035(5) 0.050(7) -0.022(5) -0.002(5) 0.001(4)
C7G 0.022(5) 0.031(5) 0.053(7) -0.010(4) 0.004(4) -0.003(4)
C8G 0.030(5) 0.025(4) 0.038(5) -0.012(4) 0.000(4) 0.002(4)
Hg10 0.01665(15) 0.01613(13) 0.01830(14) -0.00029(10) -0.00172(11) -0.00136(10)
Hg11 0.01828(15) 0.01396(12) 0.01931(14) 0.00071(10) -0.00160(11) 0.00192(10)
Hg12 0.02300(16) 0.01467(13) 0.01996(15) -0.00275(11) -0.00085(12) -0.00008(11)
F111 0.020(3) 0.030(3) 0.035(3) -0.006(2) -0.008(2) -0.003(2)
F112 0.041(3) 0.048(3) 0.025(3) -0.003(2) -0.016(2) -0.001(3)
F113 0.047(4) 0.052(4) 0.019(3) 0.005(2) -0.005(2) -0.004(3)
F114 0.028(3) 0.034(3) 0.023(3) 0.005(2) 0.004(2) -0.010(2)
F117 0.020(3) 0.027(3) 0.032(3) -0.005(2) 0.000(2) 0.006(2)
F118 0.024(3) 0.042(3) 0.033(3) -0.009(2) 0.012(2) 0.003(2)
F119 0.047(4) 0.033(3) 0.021(3) 0.002(2) 0.008(2) -0.001(2)
F120 0.041(3) 0.021(2) 0.025(3) 0.006(2) -0.006(2) 0.009(2)
F123 0.023(3) 0.025(2) 0.029(3) -0.001(2) 0.004(2) 0.007(2)
F124 0.036(3) 0.031(3) 0.024(3) -0.008(2) 0.004(2) 0.004(2)
F125 0.045(3) 0.032(3) 0.014(2) -0.003(2) -0.003(2) -0.001(2)
F126 0.031(3) 0.028(3) 0.027(3) 0.005(2) -0.006(2) 0.002(2)
F129 0.039(3) 0.012(2) 0.032(3) 0.0024(19) 0.000(2) -0.001(2)
F130 0.052(4) 0.031(3) 0.035(3) 0.018(2) -0.001(3) 0.007(3)
F131 0.078(5) 0.052(4) 0.016(3) 0.010(3) -0.006(3) 0.009(3)
F132 0.093(6) 0.036(3) 0.025(3) -0.012(3) -0.007(3) 0.005(3)
F135 0.030(3) 0.015(2) 0.032(3) -0.0043(19) 0.000(2) -0.0047(19)
F136 0.044(3) 0.029(3) 0.027(3) 0.012(2) -0.002(2) -0.007(2)
F137 0.040(3) 0.042(3) 0.019(3) -0.001(2) 0.004(2) -0.004(3)
F138 0.036(3) 0.019(2) 0.026(3) -0.0076(19) 0.004(2) -0.002(2)
F141 0.018(3) 0.031(3) 0.033(3) -0.003(2) -0.003(2) -0.007(2)
F142 0.036(3) 0.030(3) 0.031(3) -0.008(2) -0.010(2) -0.007(2)
F143 0.040(3) 0.031(3) 0.018(3) -0.004(2) -0.005(2) 0.007(2)
F144 0.026(3) 0.034(3) 0.022(3) 0.002(2) 0.003(2) -0.001(2)
C109 0.024(4) 0.014(3) 0.019(4) -0.001(3) -0.004(3) 0.006(3)
C110 0.020(4) 0.011(3) 0.015(4) -0.001(3) -0.001(3) 0.001(3)
C111 0.018(4) 0.021(4) 0.027(4) -0.002(3) -0.003(3) 0.001(3)
C112 0.029(5) 0.023(4) 0.021(4) -0.005(3) -0.013(3) 0.004(3)
C113 0.029(5) 0.028(4) 0.013(4) 0.006(3) -0.002(3) 0.001(4)
C114 0.023(4) 0.018(4) 0.027(4) 0.003(3) 0.004(3) -0.005(3)
C115 0.015(4) 0.013(3) 0.028(4) -0.005(3) 0.000(3) -0.003(3)
C116 0.008(4) 0.033(4) 0.024(4) -0.013(3) -0.002(3) -0.002(3)
C117 0.015(4) 0.020(4) 0.031(5) -0.004(3) -0.003(3) 0.003(3)
C118 0.016(4) 0.021(4) 0.025(4) -0.002(3) 0.000(3) -0.003(3)
C119 0.030(5) 0.026(4) 0.017(4) 0.002(3) 0.004(3) -0.002(4)
C120 0.032(5) 0.013(3) 0.021(4) -0.001(3) -0.004(3) -0.002(3)
C121 0.019(4) 0.011(3) 0.019(4) 0.000(3) -0.001(3) 0.004(3)
C122 0.017(4) 0.013(3) 0.019(4) 0.004(3) -0.004(3) 0.000(3)
C123 0.013(4) 0.020(4) 0.029(4) 0.004(3) 0.000(3) 0.000(3)
C124 0.030(5) 0.019(4) 0.021(4) -0.002(3) 0.005(3) 0.000(3)
C125 0.043(6) 0.016(4) 0.024(4) -0.002(3) 0.000(4) -0.003(4)
C126 0.019(4) 0.019(4) 0.022(4) 0.004(3) -0.005(3) 0.000(3)
C127 0.031(5) 0.018(4) 0.014(4) 0.005(3) 0.004(3) 0.002(3)
C128 0.012(4) 0.019(4) 0.015(4) -0.002(3) 0.001(3) -0.001(3)
C129 0.024(4) 0.022(4) 0.023(4) 0.001(3) 0.002(3) -0.002(3)
C130 0.031(5) 0.026(4) 0.025(5) 0.005(3) 0.000(4) 0.007(4)
C131 0.049(6) 0.047(6) 0.009(4) 0.001(4) 0.001(4) 0.011(5)
C132 0.044(6) 0.028(4) 0.020(4) -0.007(3) 0.003(4) 0.001(4)
C133 0.028(4) 0.014(3) 0.018(4) 0.004(3) -0.002(3) -0.001(3)
C134 0.011(4) 0.017(3) 0.021(4) 0.000(3) -0.002(3) -0.003(3)
C135 0.019(4) 0.019(4) 0.025(4) -0.004(3) -0.005(3) 0.000(3)
C136 0.018(4) 0.029(4) 0.028(5) 0.007(4) 0.003(3) -0.009(3)
C137 0.025(5) 0.027(4) 0.024(4) -0.004(3) 0.002(3) -0.004(3)
C138 0.014(4) 0.021(4) 0.031(5) -0.006(3) 0.001(3) 0.003(3)
C139 0.019(4) 0.027(4) 0.021(4) 0.005(3) -0.003(3) -0.004(3)
C140 0.022(4) 0.011(3) 0.027(4) -0.001(3) 0.000(3) -0.002(3)
C141 0.020(4) 0.016(4) 0.027(4) -0.001(3) -0.005(3) -0.003(3)
C142 0.027(5) 0.022(4) 0.021(4) -0.010(3) -0.010(3) 0.004(3)
C143 0.026(5) 0.022(4) 0.021(4) -0.003(3) 0.000(3) 0.006(3)
C144 0.021(4) 0.018(4) 0.026(4) -0.004(3) -0.005(3) 0.002(3)
C1H 0.009(4) 0.021(4) 0.045(5) -0.007(4) -0.001(3) -0.001(3)
C2H 0.016(4) 0.030(5) 0.062(7) -0.019(5) -0.007(4) 0.007(4)
C3H 0.033(6) 0.029(5) 0.092(10) -0.010(6) -0.002(6) 0.001(4)
C4H 0.021(5) 0.030(5) 0.099(11) 0.009(6) -0.010(6) -0.003(4)
C5H 0.024(5) 0.040(6) 0.067(8) 0.012(5) -0.006(5) 0.005(4)
C6H 0.020(5) 0.036(5) 0.044(6) -0.002(4) 0.001(4) -0.003(4)
C7H 0.033(5) 0.027(5) 0.037(5) 0.000(4) -0.005(4) -0.001(4)
C8H 0.022(5) 0.050(6) 0.053(7) -0.021(5) 0.003(4) 0.000(4)

loop_
_atom_type_symbol
_atom_type_description
_atom_type_scat_dispersion_real
_atom_type_scat_dispersion_imag
_atom_type_scat_source
C C 0.0033 0.0016 'International Tables Vol C Tables 4.2.6.8 and 6.1.1.4'
H H 0.0000 0.0000 'International Tables Vol C Tables 4.2.6.8 and 6.1.1.4'
F F 0.0171 0.0103 'International Tables Vol C Tables 4.2.6.8 and 6.1.1.4'
Hg Hg -2.3894 9.2266 'International Tables Vol C Tables 4.2.6.8 and 6.1.1.4'

loop_
_geom_angle_atom_site_label_1
_geom_angle_atom_site_label_2
_geom_angle_atom_site_label_3
_geom_angle
C31 Hg1 C1 178.5(3)
C13 Hg2 C7 179.5(3)
C13 Hg2 Hg3 68.7(2)
C7 Hg2 Hg3 111.7(2)
C19 Hg3 C25 178.1(3)
C19 Hg3 Hg2 66.7(2)
C25 Hg3 Hg2 111.4(2)
C6 C1 C2 117.2(8)
C6 C1 Hg1 122.7(6)
C2 C1 Hg1 120.1(6)
C3 C2 C1 120.4(8)
C3 C2 C8 120.9(8)
C1 C2 C8 118.6(7)
F3 C3 C2 121.0(8)
F3 C3 C4 118.5(8)
C2 C3 C4 120.5(8)
F4 C4 C5 121.5(9)
F4 C4 C3 119.1(9)
C5 C4 C3 119.3(8)
F5 C5 C4 119.3(9)
F5 C5 C6 120.2(9)
C4 C5 C6 120.6(9)
F6 C6 C5 118.7(8)
F6 C6 C1 119.5(8)
C5 C6 C1 121.8(9)
C12 C7 C8 118.7(8)
C12 C7 Hg2 122.4(6)
C8 C7 Hg2 118.6(6)
C9 C8 C7 118.7(8)
C9 C8 C2 123.0(7)
C7 C8 C2 118.3(7)
F9 C9 C8 120.5(8)
F9 C9 C10 116.8(8)
C8 C9 C10 122.7(8)
F10 C10 C11 120.9(8)
F10 C10 C9 121.3(9)
C11 C10 C9 117.8(9)
C10 C11 F11 119.3(8)
C10 C11 C12 121.5(8)
F11 C11 C12 119.2(8)
F12 C12 C7 120.4(8)
F12 C12 C11 119.2(8)
C7 C12 C11 120.4(8)
C18 C13 C14 117.5(8)
C18 C13 Hg2 121.2(6)
C14 C13 Hg2 121.3(6)
C15 C14 C13 119.8(8)
C15 C14 C20 121.7(7)
C13 C14 C20 118.5(7)
F15 C15 C14 120.7(8)
F15 C15 C16 116.8(8)
C14 C15 C16 122.4(8)
F16 C16 C17 120.4(9)
F16 C16 C15 120.7(9)
C17 C16 C15 118.9(8)
F17 C17 C16 120.1(9)
F17 C17 C18 120.7(9)
C16 C17 C18 119.1(8)
F18 C18 C13 120.2(8)
F18 C18 C17 117.8(8)
C13 C18 C17 121.9(8)
C24 C19 C20 118.1(8)
C24 C19 Hg3 119.3(6)
C20 C19 Hg3 122.4(6)
C21 C20 C19 119.3(8)
C21 C20 C14 121.8(8)
C19 C20 C14 118.8(7)
F21 C21 C22 118.0(8)
F21 C21 C20 120.7(8)
C22 C21 C20 121.2(8)
F22 C22 C23 119.8(9)
F22 C22 C21 120.2(9)
C23 C22 C21 119.9(8)
F23 C23 C22 119.8(8)
F23 C23 C24 121.1(9)
C22 C23 C24 119.2(8)
F24 C24 C19 119.6(8)
F24 C24 C23 118.2(8)
C19 C24 C23 122.2(9)
C30 C25 C26 119.1(8)
C30 C25 Hg3 118.0(6)
C26 C25 Hg3 122.1(6)
C25 C26 C27 119.2(8)
C25 C26 C32 120.8(7)
C27 C26 C32 119.7(7)
F27 C27 C28 117.7(7)
F27 C27 C26 121.2(8)
C28 C27 C26 121.1(8)
F28 C28 C29 120.0(9)
F28 C28 C27 120.4(9)
C29 C28 C27 119.5(8)
F29 C29 C28 120.3(8)
F29 C29 C30 120.3(8)
C28 C29 C30 119.3(8)
F30 C30 C25 120.7(8)
F30 C30 C29 117.6(8)
C25 C30 C29 121.7(8)
C36 C31 C32 116.6(8)
C36 C31 Hg1 122.3(6)
C32 C31 Hg1 121.0(6)
C33 C32 C31 120.1(8)
C33 C32 C26 121.3(8)
C31 C32 C26 118.7(7)
F33 C33 C34 119.2(8)
F33 C33 C32 120.1(8)
C34 C33 C32 120.6(8)
F34 C34 C35 120.6(8)
F34 C34 C33 119.0(8)
C35 C34 C33 120.3(8)
C34 C35 F35 119.7(8)
C34 C35 C36 119.5(8)
F35 C35 C36 120.8(8)
F36 C36 C35 117.8(7)
F36 C36 C31 119.3(8)
C35 C36 C31 122.9(8)
C2A C1A C6A 117.3(9)
C2A C1A C7A 122.2(10)
C6A C1A C7A 120.5(9)
C3A C2A C1A 120.1(10)
C3A C2A C8A 120.5(10)
C1A C2A C8A 119.4(10)
C2A C3A C4A 123.0(10)
C2A C3A H3AA 118.5
C4A C3A H3AA 118.5
C3A C4A C5A 118.1(9)
C3A C4A H4AA 121.0
C5A C4A H4AA 121.0
C6A C5A C4A 119.4(10)
C6A C5A H5AA 120.3
C4A C5A H5AA 120.3
C5A C6A C1A 122.2(10)
C5A C6A H6AA 118.9
C1A C6A H6AA 118.9
C1A C7A H7AA 109.5
C1A C7A H7AB 109.5
H7AA C7A H7AB 109.5
C1A C7A H7AC 109.5
H7AA C7A H7AC 109.5
H7AB C7A H7AC 109.5
C2A C8A H8AA 109.5
C2A C8A H8AB 109.5
H8AA C8A H8AB 109.5
C2A C8A H8AC 109.5
H8AA C8A H8AC 109.5
H8AB C8A H8AC 109.5
C2B C1B C6B 120.1(10)
C2B C1B C7B 122.2(10)
C6B C1B C7B 117.8(10)
C3B C2B C1B 119.9(10)
C3B C2B C8B 120.8(10)
C1B C2B C8B 119.2(10)
C2B C3B C4B 120.8(10)
C2B C3B H3BA 119.6
C4B C3B H3BA 119.6
C3B C4B C5B 120.7(11)
C3B C4B H4BA 119.6
C5B C4B H4BA 119.6
C6B C5B C4B 118.1(11)
C6B C5B H5BA 120.9
C4B C5B H5BA 120.9
C5B C6B C1B 120.4(11)
C5B C6B H6BA 119.8
C1B C6B H6BA 119.8
C1B C7B H7BA 109.5
C1B C7B H7BB 109.5
H7BA C7B H7BB 109.5
C1B C7B H7BC 109.5
H7BA C7B H7BC 109.5
H7BB C7B H7BC 109.5
C2B C8B H8BA 109.5
C2B C8B H8BB 109.5
H8BA C8B H8BB 109.5
C2B C8B H8BC 109.5
H8BA C8B H8BC 109.5
H8BB C8B H8BC 109.5
C2C C1C C6C 120.0
C2C C1C C7C 121.9(11)
C6C C1C C7C 117.5(11)
C3C C2C C1C 120.0
C3C C2C C8C 118.4(10)
C1C C2C C8C 121.6(10)
C2C C3C C4C 120.0
C2C C3C H3CA 120.0
C4C C3C H3CA 120.0
C3C C4C C5C 120.0
C3C C4C H4CA 120.0
C5C C4C H4CA 120.0
C6C C5C C4C 120.0
C6C C5C H5CA 120.0
C4C C5C H5CA 120.0
C5C C6C C1C 120.0
C5C C6C H6CA 120.0
C1C C6C H6CA 120.0
C1C C7C H7CA 109.5
C1C C7C H7CB 109.5
H7CA C7C H7CB 109.5
C1C C7C H7CC 109.5
H7CA C7C H7CC 109.5
H7CB C7C H7CC 109.5
C2C C8C H8CA 109.5
C2C C8C H8CB 109.5
H8CA C8C H8CB 109.5
C2C C8C H8CC 109.5
H8CA C8C H8CC 109.5
H8CB C8C H8CC 109.5
C2' C1' C6' 120.0
C2' C1' C7' 122(3)
C6' C1' C7' 117(3)
C1' C2' C3' 120.0
C1' C2' C8' 121(3)
C3' C2' C8' 118(3)
C4' C3' C2' 120.0
C4' C3' H3'A 120.0
C2' C3' H3'A 120.0
C3' C4' C5' 120.0
C3' C4' H4'A 120.0
C5' C4' H4'A 120.0
C6' C5' C4' 120.0
C6' C5' H5'A 120.0
C4' C5' H5'A 120.0
C5' C6' C1' 120.0
C5' C6' H6'A 120.0
C1' C6' H6'A 120.0
C1' C7' H7'A 109.5
C1' C7' H7'B 109.5
H7'A C7' H7'B 109.5
C1' C7' H7'C 109.5
H7'A C7' H7'C 109.5
H7'B C7' H7'C 109.5
C2' C8' H8'A 109.5
C2' C8' H8'B 109.5
H8'A C8' H8'B 109.5
C2' C8' H8'C 109.5
H8'A C8' H8'C 109.5
H8'B C8' H8'C 109.5
C2" C1" C6" 120.0
C2" C1" C7" 115(3)
C6" C1" C7" 123(3)
C8" C2" C1" 121(4)
C8" C2" C3" 119(4)
C1" C2" C3" 120.0
C2" C3" C4" 120.0
C2" C3" H3"A 120.0
C4" C3" H3"A 120.0
C5" C4" C3" 120.0
C5" C4" H4"A 120.0
C3" C4" H4"A 120.0
C6" C5" C4" 120.0
C6" C5" H5"A 120.0
C4" C5" H5"A 120.0
C5" C6" C1" 120.0
C5" C6" H6"A 120.0
C1" C6" H6"A 120.0
C1" C7" H7"A 109.5
C1" C7" H7"B 109.5
H7"A C7" H7"B 109.5
C1" C7" H7"C 109.5
H7"A C7" H7"C 109.5
H7"B C7" H7"C 109.5
C2" C8" H8"A 109.5
C2" C8" H8"B 109.5
H8"A C8" H8"B 109.5
C2" C8" H8"C 109.5
H8"A C8" H8"C 109.5
H8"B C8" H8"C 109.5
C37 Hg4 C67 178.6(3)
C37 Hg4 Hg6 108.5(2)
C67 Hg4 Hg6 70.1(2)
C43 Hg5 C49 176.2(3)
C61 Hg6 C55 178.1(3)
C61 Hg6 Hg4 65.9(2)
C55 Hg6 Hg4 112.3(2)
C42 C37 C38 117.6(8)
C42 C37 Hg4 123.3(7)
C38 C37 Hg4 118.9(6)
C39 C38 C37 119.3(8)
C39 C38 C44 122.1(8)
C37 C38 C44 118.4(7)
F39 C39 C38 120.1(8)
F39 C39 C40 119.1(9)
C38 C39 C40 120.8(9)
F40 C40 C41 121.8(9)
F40 C40 C39 118.2(10)
C41 C40 C39 120.0(9)
F41 C41 C40 119.8(10)
F41 C41 C42 120.4(10)
C40 C41 C42 119.7(9)
F42 C42 C37 119.6(9)
F42 C42 C41 118.1(9)
C37 C42 C41 122.3(9)
C48 C43 C44 117.0(8)
C48 C43 Hg5 124.8(6)
C44 C43 Hg5 118.1(6)
C45 C44 C43 120.1(8)
C45 C44 C38 121.8(8)
C43 C44 C38 118.1(7)
F45 C45 C46 118.1(8)
F45 C45 C44 120.4(8)
C46 C45 C44 121.5(8)
F46 C46 C45 121.1(9)
F46 C46 C47 120.2(9)
C45 C46 C47 118.7(8)
F47 C47 C48 120.4(8)
F47 C47 C46 119.9(8)
C48 C47 C46 119.7(8)
F48 C48 C43 119.0(7)
F48 C48 C47 118.2(8)
C43 C48 C47 122.8(8)
C54 C49 C50 117.7(7)
C54 C49 Hg5 122.1(6)
C50 C49 Hg5 120.1(6)
C51 C50 C49 119.5(8)
C51 C50 C56 121.6(7)
C49 C50 C56 118.9(8)
F51 C51 C52 117.6(8)
F51 C51 C50 120.9(8)
C52 C51 C50 121.5(8)
F52 C52 C51 121.1(8)
F52 C52 C53 119.0(8)
C51 C52 C53 119.8(8)
F53 C53 C54 122.5(8)
F53 C53 C52 119.2(8)
C54 C53 C52 118.4(8)
F54 C54 C49 119.8(7)
F54 C54 C53 117.0(8)
C49 C54 C53 123.2(8)
C60 C55 C56 118.8(8)
C60 C55 Hg6 118.8(7)
C56 C55 Hg6 122.2(6)
C57 C56 C55 117.1(9)
C57 C56 C50 121.9(8)
C55 C56 C50 120.8(8)
F57 C57 C58 118.0(9)
F57 C57 C56 118.8(9)
C58 C57 C56 123.2(10)
F58 C58 C57 121.9(12)
F58 C58 C59 119.3(10)
C57 C58 C59 118.8(9)
F59 C59 C60 121.8(11)
F59 C59 C58 119.5(10)
C60 C59 C58 118.7(9)
C59 C60 C55 123.4(10)
C59 C60 F60 117.6(9)
C55 C60 F60 118.9(9)
C66 C61 C62 117.1(8)
C66 C61 Hg6 119.9(6)
C62 C61 Hg6 122.7(6)
C63 C62 C61 119.6(9)
C63 C62 C68 120.1(8)
C61 C62 C68 120.0(8)
F63 C63 C64 118.5(8)
F63 C63 C62 120.2(9)
C64 C63 C62 121.3(9)
F64 C64 C63 120.3(10)
F64 C64 C65 119.2(9)
C63 C64 C65 120.4(9)
F65 C65 C64 121.3(9)
F65 C65 C66 121.8(10)
C64 C65 C66 116.8(9)
F66 C66 C61 119.6(8)
F66 C66 C65 115.7(8)
C61 C66 C65 124.7(9)
C72 C67 C68 119.4(9)
C72 C67 Hg4 122.7(7)
C68 C67 Hg4 117.7(6)
C69 C68 C67 116.8(8)
C69 C68 C62 122.7(8)
C67 C68 C62 120.5(8)
F69 C69 C68 120.3(8)
F69 C69 C70 116.5(9)
C68 C69 C70 123.2(9)
F70 C70 C71 120.7(9)
F70 C70 C69 120.7(9)
C71 C70 C69 118.6(9)
F71 C71 C72 122.3(10)
F71 C71 C70 119.0(9)
C72 C71 C70 118.7(9)
C67 C72 F72 119.9(9)
C67 C72 C71 123.2(9)
F72 C72 C71 116.9(9)
C6D C1D C2D 116.2(15)
C6D C1D C7D 120.0(12)
C2D C1D C7D 123.8(17)
C3D C2D C1D 120.8(16)
C3D C2D C8D 120.1(13)
C1D C2D C8D 119.1(16)
C4D C3D C2D 120.1(15)
C4D C3D H3DA 119.9
C2D C3D H3DA 119.9
C3D C4D C5D 123.0(18)
C3D C4D H4DA 118.5
C5D C4D H4DA 118.5
C4D C5D C6D 116.1(17)
C4D C5D H5DA 122.0
C6D C5D H5DA 122.0
C1D C6D C5D 123.7(14)
C1D C6D H6DA 118.2
C5D C6D H6DA 118.2
C1D C7D H7DA 109.5
C1D C7D H7DB 109.5
H7DA C7D H7DB 109.5
C1D C7D H7DC 109.5
H7DA C7D H7DC 109.5
H7DB C7D H7DC 109.5
C2D C8D H8DA 109.5
C2D C8D H8DB 109.5
H8DA C8D H8DB 109.5
C2D C8D H8DC 109.5
H8DA C8D H8DC 109.5
H8DB C8D H8DC 109.5
C103 Hg7 C73 178.0(3)
C103 Hg7 Hg9 66.5(2)
C73 Hg7 Hg9 113.3(2)
C85 Hg8 C79 174.3(3)
C97 Hg9 C91 174.2(3)
C97 Hg9 Hg7 67.3(2)
C91 Hg9 Hg7 108.3(2)
C78 C73 C74 117.8(8)
C78 C73 Hg7 121.2(6)
C74 C73 Hg7 120.7(6)
C75 C74 C73 117.8(8)
C75 C74 C80 122.6(7)
C73 C74 C80 119.6(7)
F75 C75 C76 118.1(8)
F75 C75 C74 118.3(8)
C76 C75 C74 123.5(8)
F76 C76 C75 121.6(8)
F76 C76 C77 119.7(8)
C75 C76 C77 118.7(8)
F77 C77 C78 121.3(8)
F77 C77 C76 119.9(8)
C78 C77 C76 118.8(8)
F78 C78 C77 116.7(7)
F78 C78 C73 120.0(8)
C77 C78 C73 123.3(8)
C84 C79 C80 118.4(7)
C84 C79 Hg8 119.5(6)
C80 C79 Hg8 121.7(6)
C81 C80 C79 118.3(7)
C81 C80 C74 121.2(7)
C79 C80 C74 120.5(7)
F81 C81 C82 117.6(7)
F81 C81 C80 120.1(7)
C82 C81 C80 122.3(7)
F82 C82 C81 120.9(7)
F82 C82 C83 120.0(8)
C81 C82 C83 119.1(7)
F83 C83 C84 120.4(8)
F83 C83 C82 120.5(8)
C84 C83 C82 119.1(8)
C79 C84 F84 119.7(7)
C79 C84 C83 122.9(8)
F84 C84 C83 117.3(7)
C90 C85 C86 118.5(7)
C90 C85 Hg8 123.6(6)
C86 C85 Hg8 117.6(6)
C87 C86 C85 119.3(8)
C87 C86 C92 121.2(8)
C85 C86 C92 119.3(7)
F87 C87 C88 118.1(8)
F87 C87 C86 121.3(8)
C88 C87 C86 120.5(8)
F88 C88 C89 120.1(9)
F88 C88 C87 119.9(9)
C89 C88 C87 119.8(8)
F89 C89 C90 122.3(9)
F89 C89 C88 118.5(8)
C90 C89 C88 119.2(8)
F90 C90 C89 117.8(8)
F90 C90 C85 119.6(7)
C89 C90 C85 122.6(8)
C96 C91 C92 121.7(8)
C96 C91 Hg9 117.2(6)
C92 C91 Hg9 120.9(6)
C91 C92 C93 115.2(8)
C91 C92 C86 125.0(8)
C93 C92 C86 119.5(7)
F93 C93 C94 116.2(7)
F93 C93 C92 119.7(8)
C94 C93 C92 124.1(7)
F94 C94 C93 122.3(8)
F94 C94 C95 118.8(9)
C93 C94 C95 118.8(8)
F95 C95 C94 121.9(8)
F95 C95 C96 120.6(8)
C94 C95 C96 117.4(8)
C91 C96 F96 120.7(7)
C91 C96 C95 122.7(8)
F96 C96 C95 116.6(7)
C102 C97 C98 118.2(8)
C102 C97 Hg9 121.7(6)
C98 C97 Hg9 119.8(6)
C99 C98 C97 119.4(8)
C99 C98 C104 120.8(7)
C97 C98 C104 119.9(7)
F99 C99 C98 120.8(8)
F99 C99 C100 117.4(8)
C98 C99 C100 121.7(8)
F100 C100 C101 121.8(9)
F100 C100 C99 119.8(9)
C101 C100 C99 118.4(8)
F101 C101 C102 120.4(9)
F101 C101 C100 118.6(9)
C102 C101 C100 120.9(9)
F102 C102 C101 118.4(9)
F102 C102 C97 120.3(8)
C101 C102 C97 121.3(9)
C108 C103 C104 119.1(8)
C108 C103 Hg7 120.4(7)
C104 C103 Hg7 120.4(6)
C105 C104 C103 117.4(8)
C105 C104 C98 123.2(8)
C103 C104 C98 119.3(7)
F105 C105 C106 117.7(8)
F105 C105 C104 119.8(8)
C106 C105 C104 122.4(8)
F106 C106 C107 119.4(8)
F106 C106 C105 120.7(9)
C107 C106 C105 119.9(9)
F107 C107 C106 120.8(9)
F107 C107 C108 119.7(9)
C106 C107 C108 119.5(8)
F108 C108 C103 120.0(9)
F108 C108 C107 118.4(8)
C103 C108 C107 121.6(9)
C6E C1E C2E 118.4(10)
C6E C1E C7E 120.2(10)
C2E C1E C7E 121.4(10)
C1E C2E C3E 118.8(9)
C1E C2E C8E 121.9(10)
C3E C2E C8E 119.3(9)
C4E C3E C2E 121.3(9)
C4E C3E H3EA 119.4
C2E C3E H3EA 119.4
C5E C4E C3E 120.6(10)
C5E C4E H4EA 119.7
C3E C4E H4EA 119.7
C4E C5E C6E 118.6(10)
C4E C5E H5EA 120.7
C6E C5E H5EA 120.7
C1E C6E C5E 122.2(10)
C1E C6E H6EA 118.9
C5E C6E H6EA 118.9
C1E C7E H7EA 109.5
C1E C7E H7EB 109.5
H7EA C7E H7EB 109.5
C1E C7E H7EC 109.5
H7EA C7E H7EC 109.5
H7EB C7E H7EC 109.5
C2E C8E H8EA 109.5
C2E C8E H8EB 109.5
H8EA C8E H8EB 109.5
C2E C8E H8EC 109.5
H8EA C8E H8EC 109.5
H8EB C8E H8EC 109.5
C6F C1F C2F 120.7(8)
C6F C1F C7F 119.4(9)
C2F C1F C7F 119.8(9)
C3F C2F C1F 117.0(9)
C3F C2F C8F 120.2(9)
C1F C2F C8F 122.7(9)
C2F C3F C4F 121.5(9)
C2F C3F H3FA 119.3
C4F C3F H3FA 119.3
C5F C4F C3F 121.6(9)
C5F C4F H4FA 119.2
C3F C4F H4FA 119.2
C4F C5F C6F 118.2(9)
C4F C5F H5FA 120.9
C6F C5F H5FA 120.9
C1F C6F C5F 120.9(9)
C1F C6F H6FA 119.6
C5F C6F H6FA 119.6
C1F C7F H7FA 109.5
C1F C7F H7FB 109.5
H7FA C7F H7FB 109.5
C1F C7F H7FC 109.5
H7FA C7F H7FC 109.5
H7FB C7F H7FC 109.5
C2F C8F H8FA 109.5
C2F C8F H8FB 109.5
H8FA C8F H8FB 109.5
C2F C8F H8FC 109.5
H8FA C8F H8FC 109.5
H8FB C8F H8FC 109.5
C6G C1G C2G 118.5(9)
C6G C1G C7G 121.8(8)
C2G C1G C7G 119.6(9)
C3G C2G C1G 119.1(8)
C3G C2G C8G 119.3(8)
C1G C2G C8G 121.5(8)
C2G C3G C4G 122.1(8)
C2G C3G H3GA 118.9
C4G C3G H3GA 118.9
C5G C4G C3G 118.3(9)
C5G C4G H4GA 120.9
C3G C4G H4GA 120.9
C4G C5G C6G 119.5(9)
C4G C5G H5GA 120.3
C6G C5G H5GA 120.3
C1G C6G C5G 122.4(9)
C1G C6G H6GA 118.8
C5G C6G H6GA 118.8
C1G C7G H7GA 109.5
C1G C7G H7GB 109.5
H7GA C7G H7GB 109.5
C1G C7G H7GC 109.5
H7GA C7G H7GC 109.5
H7GB C7G H7GC 109.5
C2G C8G H8GA 109.5
C2G C8G H8GB 109.5
H8GA C8G H8GB 109.5
C2G C8G H8GC 109.5
H8GA C8G H8GC 109.5
H8GB C8G H8GC 109.5
C109 Hg10 C139 172.4(3)
C115 Hg11 C121 177.1(3)
C115 Hg11 Hg12 112.4(2)
C121 Hg11 Hg12 69.7(2)
C127 Hg12 C133 173.6(3)
C127 Hg12 Hg11 67.5(2)
C133 Hg12 Hg11 108.6(2)
C114 C109 C110 117.7(7)
C114 C109 Hg10 117.7(6)
C110 C109 Hg10 124.0(6)
C111 C110 C109 120.0(7)
C111 C110 C116 120.7(7)
C109 C110 C116 119.3(7)
F111 C111 C110 121.2(7)
F111 C111 C112 118.0(7)
C110 C111 C112 120.8(8)
F112 C112 C113 119.8(8)
F112 C112 C111 120.5(8)
C113 C112 C111 119.7(7)
F113 C113 C114 121.5(8)
F113 C113 C112 119.4(8)
C114 C113 C112 119.1(7)
F114 C114 C113 117.5(7)
F114 C114 C109 119.9(8)
C113 C114 C109 122.7(8)
C120 C115 C116 116.6(7)
C120 C115 Hg11 121.8(6)
C116 C115 Hg11 120.8(6)
C117 C116 C115 120.2(8)
C117 C116 C110 121.1(7)
C115 C116 C110 118.7(7)
F117 C117 C116 120.4(8)
F117 C117 C118 118.6(7)
C116 C117 C118 121.0(8)
F118 C118 C119 120.6(8)
F118 C118 C117 119.6(7)
C119 C118 C117 119.9(8)
F119 C119 C118 120.5(8)
F119 C119 C120 120.4(8)
C118 C119 C120 119.1(8)
F120 C120 C115 119.3(7)
F120 C120 C119 117.4(7)
C115 C120 C119 123.2(8)
C126 C121 C122 118.6(7)
C126 C121 Hg11 119.6(6)
C122 C121 Hg11 121.8(6)
C123 C122 C121 118.8(7)
C123 C122 C128 120.5(7)
C121 C122 C128 120.6(7)
F123 C123 C122 121.5(7)
F123 C123 C124 116.8(7)
C122 C123 C124 121.7(7)
F124 C124 C125 120.1(8)
F124 C124 C123 120.6(8)
C125 C124 C123 119.3(8)
F125 C125 C124 119.7(8)
F125 C125 C126 121.7(8)
C124 C125 C126 118.6(8)
C121 C126 F126 119.9(7)
C121 C126 C125 123.1(8)
F126 C126 C125 116.9(7)
C132 C127 C128 118.9(7)
C132 C127 Hg12 120.4(6)
C128 C127 Hg12 120.0(6)
C127 C128 C129 118.4(7)
C127 C128 C122 121.7(7)
C129 C128 C122 119.9(7)
F129 C129 C130 116.9(7)
F129 C129 C128 120.8(7)
C130 C129 C128 122.3(8)
F130 C130 C129 120.9(8)
F130 C130 C131 119.6(8)
C129 C130 C131 119.5(8)
F131 C131 C130 120.4(9)
F131 C131 C132 121.0(9)
C130 C131 C132 118.6(8)
F132 C132 C127 120.2(8)
F132 C132 C131 117.5(8)
C127 C132 C131 122.3(8)
C138 C133 C134 119.7(7)
C138 C133 Hg12 114.9(6)
C134 C133 Hg12 125.4(6)
C133 C134 C135 117.9(7)
C133 C134 C140 122.3(7)
C135 C134 C140 119.5(7)
F135 C135 C136 118.4(7)
F135 C135 C134 120.2(7)
C136 C135 C134 121.5(7)
F136 C136 C137 120.7(8)
F136 C136 C135 119.9(8)
C137 C136 C135 119.4(8)
F137 C137 C138 122.3(8)
F137 C137 C136 119.1(8)
C138 C137 C136 118.6(8)
F138 C138 C137 116.8(8)
F138 C138 C133 120.2(7)
C137 C138 C133 122.9(8)
C144 C139 C140 119.2(8)
C144 C139 Hg10 123.5(6)
C140 C139 Hg10 116.7(6)
C141 C140 C139 118.7(8)
C141 C140 C134 121.5(7)
C139 C140 C134 119.7(7)
F141 C141 C142 117.8(7)
F141 C141 C140 121.0(8)
C142 C141 C140 121.1(8)
C143 C142 F142 120.1(8)
C143 C142 C141 120.1(8)
F142 C142 C141 119.7(8)
C142 C143 F143 120.2(8)
C142 C143 C144 120.1(8)
F143 C143 C144 119.7(8)
F144 C144 C139 120.9(7)
F144 C144 C143 118.2(7)
C139 C144 C143 120.8(8)
C6H C1H C2H 120.7(9)
C6H C1H C7H 120.0(8)
C2H C1H C7H 119.3(9)
C3H C2H C1H 115.9(11)
C3H C2H C8H 122.3(10)
C1H C2H C8H 121.8(9)
C4H C3H C2H 124.9(11)
C4H C3H H3HA 117.5
C2H C3H H3HA 117.5
C3H C4H C5H 118.6(11)
C3H C4H H4HA 120.7
C5H C4H H4HA 120.7
C4H C5H C6H 119.9(11)
C4H C5H H5HA 120.0
C6H C5H H5HA 120.0
C1H C6H C5H 119.9(10)
C1H C6H H6HA 120.1
C5H C6H H6HA 120.1
C1H C7H H7HA 109.5
C1H C7H H7HB 109.5
H7HA C7H H7HB 109.5
C1H C7H H7HC 109.5
H7HA C7H H7HC 109.5
H7HB C7H H7HC 109.5
C2H C8H H8HA 109.5
C2H C8H H8HB 109.5
H8HA C8H H8HB 109.5
C2H C8H H8HC 109.5
H8HA C8H H8HC 109.5
H8HB C8H H8HC 109.5

loop_
_geom_bond_atom_site_label_1
_geom_bond_atom_site_label_2
_geom_bond_distance
Hg1 C31 2.066(8)
Hg1 C1 2.074(8)
Hg2 C13 2.060(9)
Hg2 C7 2.075(8)
Hg2 Hg3 3.4585(5)
Hg3 C19 2.074(8)
Hg3 C25 2.075(8)
F3 C3 1.338(10)
F4 C4 1.334(10)
F5 C5 1.349(10)
F6 C6 1.349(10)
F9 C9 1.351(10)
F10 C10 1.329(11)
F11 C11 1.367(10)
F12 C12 1.346(10)
F15 C15 1.359(10)
F16 C16 1.344(10)
F17 C17 1.340(10)
F18 C18 1.354(10)
F21 C21 1.346(10)
F22 C22 1.337(10)
F23 C23 1.342(10)
F24 C24 1.346(10)
F27 C27 1.346(10)
F28 C28 1.322(10)
F29 C29 1.334(10)
F30 C30 1.338(10)
F33 C33 1.357(10)
F34 C34 1.345(10)
F35 C35 1.351(9)
F36 C36 1.367(9)
C1 C6 1.384(11)
C1 C2 1.411(11)
C2 C3 1.378(12)
C2 C8 1.486(11)
C3 C4 1.389(12)
C4 C5 1.361(14)
C5 C6 1.378(13)
C7 C12 1.369(12)
C7 C8 1.412(11)
C8 C9 1.369(11)
C9 C10 1.377(12)
C10 C11 1.361(14)
C11 C12 1.387(13)
C13 C18 1.387(12)
C13 C14 1.392(11)
C14 C15 1.368(11)
C14 C20 1.505(11)
C15 C16 1.373(13)
C16 C17 1.372(14)
C17 C18 1.397(13)
C19 C24 1.381(12)
C19 C20 1.405(11)
C20 C21 1.384(11)
C21 C22 1.376(13)
C22 C23 1.375(14)
C23 C24 1.381(12)
C25 C30 1.373(12)
C25 C26 1.394(12)
C26 C27 1.396(11)
C26 C32 1.508(11)
C27 C28 1.387(13)
C28 C29 1.374(13)
C29 C30 1.398(12)
C31 C36 1.388(11)
C31 C32 1.399(11)
C32 C33 1.387(12)
C33 C34 1.374(12)
C34 C35 1.348(12)
C35 C36 1.371(12)
C1A C2A 1.400(14)
C1A C6A 1.424(15)
C1A C7A 1.491(14)
C2A C3A 1.360(14)
C2A C8A 1.507(15)
C3A C4A 1.392(15)
C3A H3AA 0.9500
C4A C5A 1.409(16)
C4A H4AA 0.9500
C5A C6A 1.369(15)
C5A H5AA 0.9500
C6A H6AA 0.9500
C7A H7AA 0.9800
C7A H7AB 0.9800
C7A H7AC 0.9800
C8A H8AA 0.9800
C8A H8AB 0.9800
C8A H8AC 0.9800
C1B C2B 1.392(14)
C1B C6B 1.410(15)
C1B C7B 1.505(14)
C2B C3B 1.362(15)
C2B C8B 1.505(14)
C3B C4B 1.398(15)
C3B H3BA 0.9500
C4B C5B 1.406(16)
C4B H4BA 0.9500
C5B C6B 1.394(16)
C5B H5BA 0.9500
C6B H6BA 0.9500
C7B H7BA 0.9800
C7B H7BB 0.9800
C7B H7BC 0.9800
C8B H8BA 0.9800
C8B H8BB 0.9800
C8B H8BC 0.9800
C1C C2C 1.3900
C1C C6C 1.3900
C1C C7C 1.48(2)
C2C C3C 1.3900
C2C C8C 1.58(2)
C3C C4C 1.3900
C3C H3CA 0.9500
C4C C5C 1.3900
C4C H4CA 0.9500
C5C C6C 1.3900
C5C H5CA 0.9500
C6C H6CA 0.9500
C7C H7CA 0.9800
C7C H7CB 0.9800
C7C H7CC 0.9800
C8C H8CA 0.9800
C8C H8CB 0.9800
C8C H8CC 0.9800
C1' C2' 1.3900
C1' C6' 1.3900
C1' C7' 1.52(8)
C2' C3' 1.3900
C2' C8' 1.64(7)
C3' C4' 1.3900
C3' H3'A 0.9500
C4' C5' 1.3900
C4' H4'A 0.9500
C5' C6' 1.3900
C5' H5'A 0.9500
C6' H6'A 0.9500
C7' H7'A 0.9800
C7' H7'B 0.9800
C7' H7'C 0.9800
C8' H8'A 0.9800
C8' H8'B 0.9800
C8' H8'C 0.9800
C1" C2" 1.3900
C1" C6" 1.3900
C1" C7" 1.58(7)
C2" C8" 1.38(7)
C2" C3" 1.3900
C3" C4" 1.3900
C3" H3"A 0.9500
C4" C5" 1.3900
C4" H4"A 0.9500
C5" C6" 1.3900
C5" H5"A 0.9500
C6" H6"A 0.9500
C7" H7"A 0.9800
C7" H7"B 0.9800
C7" H7"C 0.9800
C8" H8"A 0.9800
C8" H8"B 0.9800
C8" H8"C 0.9800
Hg4 C37 2.067(9)
Hg4 C67 2.089(9)
Hg4 Hg6 3.4073(5)
Hg5 C43 2.071(8)
Hg5 C49 2.076(8)
Hg6 C61 2.070(8)
Hg6 C55 2.074(8)
F39 C39 1.336(11)
F40 C40 1.342(11)
F41 C41 1.343(10)
F42 C42 1.340(11)
F45 C45 1.335(10)
F46 C46 1.333(10)
F47 C47 1.346(10)
F48 C48 1.362(10)
F51 C51 1.356(10)
F52 C52 1.353(10)
F53 C53 1.338(10)
F54 C54 1.355(10)
F57 C57 1.360(12)
F58 C58 1.329(11)
F59 C59 1.347(11)
F60 C60 1.373(12)
F63 C63 1.338(11)
F64 C64 1.326(11)
F65 C65 1.324(11)
F66 C66 1.365(10)
F69 C69 1.347(10)
F70 C70 1.323(11)
F71 C71 1.347(11)
F72 C72 1.363(10)
C37 C42 1.378(12)
C37 C38 1.417(12)
C38 C39 1.384(12)
C38 C44 1.495(11)
C39 C40 1.390(13)
C40 C41 1.354(15)
C41 C42 1.383(15)
C43 C48 1.372(11)
C43 C44 1.410(11)
C44 C45 1.384(12)
C45 C46 1.370(13)
C46 C47 1.390(13)
C47 C48 1.375(12)
C49 C54 1.363(12)
C49 C50 1.407(11)
C50 C51 1.375(12)
C50 C56 1.486(12)
C51 C52 1.359(13)
C52 C53 1.391(12)
C53 C54 1.371(12)
C55 C60 1.368(12)
C55 C56 1.410(12)
C56 C57 1.389(12)
C57 C58 1.366(15)
C58 C59 1.391(17)
C59 C60 1.361(15)
C61 C66 1.367(12)
C61 C62 1.401(12)
C62 C63 1.393(12)
C62 C68 1.479(12)
C63 C64 1.379(14)
C64 C65 1.382(15)
C65 C66 1.398(13)
C67 C72 1.346(12)
C67 C68 1.428(12)
C68 C69 1.369(13)
C69 C70 1.391(13)
C70 C71 1.382(15)
C71 C72 1.374(14)
C1D C6D 1.38(2)
C1D C2D 1.422(16)
C1D C7D 1.45(2)
C2D C3D 1.39(2)
C2D C8D 1.50(2)
C3D C4D 1.36(2)
C3D H3DA 0.9500
C4D C5D 1.38(2)
C4D H4DA 0.9500
C5D C6D 1.43(2)
C5D H5DA 0.9500
C6D H6DA 0.9500
C7D H7DA 0.9800
C7D H7DB 0.9800
C7D H7DC 0.9800
C8D H8DA 0.9800
C8D H8DB 0.9800
C8D H8DC 0.9800
Hg7 C103 2.065(8)
Hg7 C73 2.067(8)
Hg7 Hg9 3.4788(5)
Hg8 C85 2.066(8)
Hg8 C79 2.073(8)
Hg9 C97 2.072(8)
Hg9 C91 2.113(8)
F75 C75 1.356(10)
F76 C76 1.324(10)
F77 C77 1.332(9)
F78 C78 1.355(9)
F81 C81 1.348(9)
F82 C82 1.340(9)
F83 C83 1.340(9)
F84 C84 1.365(9)
F87 C87 1.326(10)
F88 C88 1.333(10)
F89 C89 1.335(10)
F90 C90 1.345(10)
F93 C93 1.372(9)
F94 C94 1.333(10)
F95 C95 1.321(10)
F96 C96 1.360(9)
F99 C99 1.357(10)
F100 C100 1.340(10)
F101 C101 1.358(10)
F102 C102 1.343(10)
F105 C105 1.325(10)
F106 C106 1.339(10)
F107 C107 1.343(10)
F108 C108 1.345(10)
C73 C78 1.382(11)
C73 C74 1.414(11)
C74 C75 1.389(11)
C74 C80 1.461(11)
C75 C76 1.365(12)
C76 C77 1.392(12)
C77 C78 1.375(12)
C79 C84 1.360(11)
C79 C80 1.418(10)
C80 C81 1.386(11)
C81 C82 1.369(12)
C82 C83 1.385(12)
C83 C84 1.378(12)
C85 C90 1.385(12)
C85 C86 1.408(11)
C86 C87 1.403(11)
C86 C92 1.463(11)
C87 C88 1.395(13)
C88 C89 1.388(13)
C89 C90 1.378(12)
C91 C96 1.353(11)
C91 C92 1.376(11)
C92 C93 1.405(12)
C93 C94 1.374(13)
C94 C95 1.385(13)
C95 C96 1.392(12)
C97 C102 1.387(12)
C97 C98 1.399(11)
C98 C99 1.365(11)
C98 C104 1.478(11)
C99 C100 1.390(13)
C100 C101 1.364(14)
C101 C102 1.362(13)
C103 C108 1.369(11)
C103 C104 1.428(11)
C104 C105 1.395(11)
C105 C106 1.374(12)
C106 C107 1.360(14)
C107 C108 1.404(14)
C1E C6E 1.388(14)
C1E C2E 1.393(14)
C1E C7E 1.500(14)
C2E C3E 1.402(14)
C2E C8E 1.515(13)
C3E C4E 1.372(14)
C3E H3EA 0.9500
C4E C5E 1.364(14)
C4E H4EA 0.9500
C5E C6E 1.393(15)
C5E H5EA 0.9500
C6E H6EA 0.9500
C7E H7EA 0.9800
C7E H7EB 0.9800
C7E H7EC 0.9800
C8E H8EA 0.9800
C8E H8EB 0.9800
C8E H8EC 0.9800
C1F C6F 1.375(14)
C1F C2F 1.411(13)
C1F C7F 1.517(12)
C2F C3F 1.388(13)
C2F C8F 1.498(13)
C3F C4F 1.396(14)
C3F H3FA 0.9500
C4F C5F 1.342(14)
C4F H4FA 0.9500
C5F C6F 1.419(12)
C5F H5FA 0.9500
C6F H6FA 0.9500
C7F H7FA 0.9800
C7F H7FB 0.9800
C7F H7FC 0.9800
C8F H8FA 0.9800
C8F H8FB 0.9800
C8F H8FC 0.9800
C1G C6G 1.379(14)
C1G C2G 1.409(11)
C1G C7G 1.490(13)
C2G C3G 1.377(12)
C2G C8G 1.506(12)
C3G C4G 1.407(13)
C3G H3GA 0.9500
C4G C5G 1.387(14)
C4G H4GA 0.9500
C5G C6G 1.389(15)
C5G H5GA 0.9500
C6G H6GA 0.9500
C7G H7GA 0.9800
C7G H7GB 0.9800
C7G H7GC 0.9800
C8G H8GA 0.9800
C8G H8GB 0.9800
C8G H8GC 0.9800
Hg10 C109 2.060(8)
Hg10 C139 2.072(8)
Hg11 C115 2.064(8)
Hg11 C121 2.075(7)
Hg11 Hg12 3.4916(5)
Hg12 C127 2.090(8)
Hg12 C133 2.105(7)
F111 C111 1.333(10)
F112 C112 1.337(9)
F113 C113 1.332(9)
F114 C114 1.342(9)
F117 C117 1.330(9)
F118 C118 1.334(9)
F119 C119 1.325(9)
F120 C120 1.359(9)
F123 C123 1.358(9)
F124 C124 1.340(9)
F125 C125 1.339(10)
F126 C126 1.373(9)
F129 C129 1.341(10)
F130 C130 1.328(9)
F131 C131 1.341(10)
F132 C132 1.348(10)
F135 C135 1.339(9)
F136 C136 1.330(9)
F137 C137 1.341(10)
F138 C138 1.348(9)
F141 C141 1.348(9)
F142 C142 1.350(9)
F143 C143 1.356(9)
F144 C144 1.347(10)
C109 C114 1.389(11)
C109 C110 1.410(11)
C110 C111 1.376(11)
C110 C116 1.492(11)
C111 C112 1.399(12)
C112 C113 1.382(12)
C113 C114 1.375(12)
C115 C120 1.382(11)
C115 C116 1.426(11)
C116 C117 1.382(11)
C117 C118 1.389(12)
C118 C119 1.375(11)
C119 C120 1.387(12)
C121 C126 1.368(11)
C121 C122 1.396(10)
C122 C123 1.387(11)
C122 C128 1.487(10)
C123 C124 1.387(12)
C124 C125 1.379(12)
C125 C126 1.381(12)
C127 C132 1.380(12)
C127 C128 1.390(11)
C128 C129 1.393(11)
C129 C130 1.373(12)
C130 C131 1.380(13)
C131 C132 1.391(13)
C133 C138 1.363(11)
C133 C134 1.390(11)
C134 C135 1.391(11)
C134 C140 1.494(11)
C135 C136 1.386(12)
C136 C137 1.385(12)
C137 C138 1.361(12)
C139 C144 1.379(12)
C139 C140 1.395(11)
C140 C141 1.393(11)
C141 C142 1.388(12)
C142 C143 1.338(12)
C143 C144 1.404(12)
C1H C6H 1.397(13)
C1H C2H 1.417(12)
C1H C7H 1.485(12)
C2H C3H 1.391(15)
C2H C8H 1.485(15)
C3H C4H 1.350(18)
C3H H3HA 0.9500
C4H C5H 1.395(17)
C4H H4HA 0.9500
C5H C6H 1.397(14)
C5H H5HA 0.9500
C6H H6HA 0.9500
C7H H7HA 0.9800
C7H H7HB 0.9800
C7H H7HC 0.9800
C8H H8HA 0.9800
C8H H8HB 0.9800
C8H H8HC 0.9800
